data_7110041
loop_
_publ_author_name
'Yousuke Ikeda'
'Koichi Takano'
'Shintaro Kodama'
'Youichi Ishii'

_publ_section_title
;
 1,4-Metal migration in a Cp*Rh(III) complex
;
_journal_name_full Chem.Commun.
_journal_page_first 11104
_journal_paper_doi 10.1039/c3cc46700g
_journal_volume 49
_journal_year 2013
_chemical_formula_moiety 'C60 H49 B F24 P Rh'
_chemical_formula_sum 'C60 H49 B F24 P Rh'
_chemical_formula_weight 1370.70
_space_group_IT_number 2
_symmetry_cell_setting triclinic
_symmetry_Int_Tables_number 2
_symmetry_space_group_name_Hall '-P 1'
_symmetry_space_group_name_H-M 'P -1'
_atom_sites_solution_hydrogens geom
_atom_sites_solution_primary direct
_atom_sites_solution_secondary difmap
_cell_angle_alpha 65.085(5)
_cell_angle_beta 70.167(6)
_cell_angle_gamma 81.773(7)
_cell_formula_units_Z 2
_cell_length_a 12.5908(18)
_cell_length_b 15.472(3)
_cell_length_c 17.459(3)
_cell_measurement_reflns_used 7723
_cell_measurement_temperature 123
_cell_measurement_theta_max 27.53
_cell_measurement_theta_min 3.08
_cell_volume 2901.6(9)
_computing_cell_refinement CrystalClear
_computing_data_collection 'CrystalClear (Rigaku Inc., 2008)'
_computing_data_reduction CrystalClear
_computing_molecular_graphics 'CrystalStructure 4.0'
_computing_publication_material 'CrystalStructure 4.0 (Rigaku, 2010)'
_computing_structure_refinement 'SHELXL97 (Sheldrick, 2008)'
_computing_structure_solution SIR97
_diffrn_ambient_temperature 123
_diffrn_detector_area_resol_mean 7.314
_diffrn_measured_fraction_theta_full 0.965
_diffrn_measured_fraction_theta_max 0.965
_diffrn_measurement_device_type 'Rigaku Mercury70'
_diffrn_measurement_method \w
_diffrn_radiation_type 'Mo K\a'
_diffrn_radiation_wavelength 0.71075
_diffrn_reflns_av_R_equivalents 0.0408
_diffrn_reflns_limit_h_max 16
_diffrn_reflns_limit_h_min -16
_diffrn_reflns_limit_k_max 20
_diffrn_reflns_limit_k_min -12
_diffrn_reflns_limit_l_max 22
_diffrn_reflns_limit_l_min -20
_diffrn_reflns_number 22533
_diffrn_reflns_theta_full 27.50
_diffrn_reflns_theta_max 27.50
_diffrn_standards_number 0
_exptl_absorpt_coefficient_mu 0.438
_exptl_absorpt_correction_T_max 0.916
_exptl_absorpt_correction_T_min 0.807
_exptl_absorpt_correction_type numerical
_exptl_absorpt_process_details 'NUMABS (Rigaku, 1999)'
_exptl_crystal_colour red
_exptl_crystal_density_diffrn 1.569
_exptl_crystal_density_method 'not measured'
_exptl_crystal_description prism
_exptl_crystal_F_000 1380.00
_exptl_crystal_size_max 0.350
_exptl_crystal_size_mid 0.350
_exptl_crystal_size_min 0.200
_refine_diff_density_max 0.900
_refine_diff_density_min -0.800
_refine_ls_extinction_method none
_refine_ls_goodness_of_fit_ref 1.101
_refine_ls_hydrogen_treatment constr
_refine_ls_number_parameters 788
_refine_ls_number_reflns 12848
_refine_ls_number_restraints 0
_refine_ls_R_factor_gt 0.0508
_refine_ls_shift/su_max 0.002
_refine_ls_structure_factor_coef Fsqd
_refine_ls_weighting_details 'w = 1/[\s^2^(Fo^2^)+(0.0431P)^2^+1.6945P] where P=(Fo^2^+2Fc^2^)/3'
_refine_ls_weighting_scheme calc
_refine_ls_wR_factor_ref 0.1287
_reflns_number_gt 10542
_reflns_number_total 12848
_reflns_threshold_expression F^2^>2.0\s(F^2^)
_cod_data_source_file c3cc46700g.txt
_cod_data_source_block 20130617_exp271_CpsRhCl(Ph
_cod_original_cell_volume 2901.7(8)
_cod_database_code 7110041

loop_
_symmetry_equiv_pos_site_id
_symmetry_equiv_pos_as_xyz
1 +X,+Y,+Z
2 -X,-Y,-Z

loop_
_atom_site_label
_atom_site_type_symbol
_atom_site_fract_x
_atom_site_fract_y
_atom_site_fract_z
_atom_site_U_iso_or_equiv
_atom_site_adp_type
_atom_site_occupancy
_atom_site_symmetry_multiplicity
_atom_site_calc_flag
_atom_site_refinement_flags
Rh1 Rh 0.474514(19) 0.893809(16) 0.291627(15) 0.01741(8) Uani 1.0 2 d .
P1 P 0.61317(7) 0.79183(6) 0.33863(6) 0.02451(19) Uani 1.0 2 d .
F1 F 0.0597(2) 0.20222(15) 0.25527(15) 0.0460(6) Uani 1.0 2 d .
F2 F 0.0322(2) 0.16325(14) 0.39247(14) 0.0433(6) Uani 1.0 2 d .
F3 F 0.18618(18) 0.23110(15) 0.29864(19) 0.0545(8) Uani 1.0 2 d .
F4 F -0.28940(17) 0.46604(18) 0.43226(15) 0.0476(7) Uani 1.0 2 d .
F5 F -0.32118(15) 0.35384(14) 0.40126(14) 0.0369(6) Uani 1.0 2 d .
F6 F -0.30549(16) 0.49901(15) 0.30487(15) 0.0444(7) Uani 1.0 2 d .
F7 F -0.1334(2) 0.60698(19) 0.50006(14) 0.0530(8) Uani 1.0 2 d .
F8 F -0.0801(2) 0.73083(16) 0.50269(13) 0.0445(6) Uani 1.0 2 d .
F9 F 0.0311(2) 0.61160(17) 0.50897(13) 0.0464(6) Uani 1.0 2 d .
F10 F 0.16776(18) 0.96813(14) 0.12942(15) 0.0426(6) Uani 1.0 2 d .
F11 F 0.0158(3) 0.99307(15) 0.22038(16) 0.0565(8) Uani 1.0 2 d .
F12 F 0.00950(19) 0.96488(14) 0.11143(15) 0.0417(6) Uani 1.0 2 d .
F13 F 0.36547(17) 0.35865(14) 0.36117(14) 0.0382(6) Uani 1.0 2 d .
F14 F 0.44935(18) 0.47135(14) 0.35900(13) 0.0339(5) Uani 1.0 2 d .
F15 F 0.53956(16) 0.38846(14) 0.28443(14) 0.0328(5) Uani 1.0 2 d .
F16 F 0.5503(3) 0.7397(2) -0.03652(19) 0.0968(14) Uani 1.0 2 d .
F17 F 0.6324(2) 0.6093(3) -0.02283(18) 0.0962(14) Uani 1.0 2 d .
F18 F 0.5007(3) 0.6481(3) -0.07693(15) 0.0759(11) Uani 1.0 2 d .
F19 F 0.08664(17) 0.54524(16) -0.13168(14) 0.0383(6) Uani 1.0 2 d .
F20 F 0.2167(2) 0.64808(18) -0.18704(14) 0.0547(8) Uani 1.0 2 d .
F21 F 0.2278(2) 0.5103(2) -0.08445(16) 0.0578(8) Uani 1.0 2 d .
F22 F -0.24845(16) 0.72245(17) 0.06370(15) 0.0466(6) Uani 1.0 2 d .
F23 F -0.15763(19) 0.84836(15) 0.02584(15) 0.0425(6) Uani 1.0 2 d .
F24 F -0.1688(2) 0.80722(18) -0.07469(14) 0.0495(7) Uani 1.0 2 d .
C1 C 0.4570(3) 0.9939(3) 0.3747(2) 0.0211(7) Uani 1.0 2 d .
C2 C 0.5039(3) 1.0769(3) 0.3082(2) 0.0214(7) Uani 1.0 2 d .
C3 C 0.4668(3) 1.1723(3) 0.3111(3) 0.0329(9) Uani 1.0 2 d .
C4 C 0.5940(3) 1.0728(2) 0.2296(2) 0.0220(7) Uani 1.0 2 d .
C5 C 0.6732(3) 1.1466(3) 0.1730(3) 0.0312(8) Uani 1.0 2 d .
C6 C 0.7583(3) 1.1398(3) 0.1013(3) 0.0343(9) Uani 1.0 2 d .
C7 C 0.7647(3) 1.0604(3) 0.0821(3) 0.0349(9) Uani 1.0 2 d .
C8 C 0.6848(3) 0.9877(3) 0.1364(2) 0.0287(8) Uani 1.0 2 d .
C9 C 0.5999(3) 0.9912(2) 0.21069(19) 0.0211(7) Uani 1.0 2 d .
C10 C 0.3655(3) 0.9760(3) 0.4594(2) 0.0203(7) Uani 1.0 2 d .
C11 C 0.3701(3) 0.8919(3) 0.5331(2) 0.0271(8) Uani 1.0 2 d .
C12 C 0.2866(3) 0.8694(3) 0.6146(3) 0.0323(9) Uani 1.0 2 d .
C13 C 0.1964(4) 0.9297(3) 0.6245(3) 0.0405(10) Uani 1.0 2 d .
C14 C 0.1884(4) 1.0127(3) 0.5522(3) 0.0386(10) Uani 1.0 2 d .
C15 C 0.2729(3) 1.0359(3) 0.4709(3) 0.0289(8) Uani 1.0 2 d .
C16 C 0.3875(3) 0.9444(3) 0.1891(2) 0.0226(7) Uani 1.0 2 d .
C17 C 0.4244(3) 0.8473(3) 0.2099(2) 0.0245(7) Uani 1.0 2 d .
C18 C 0.3568(3) 0.7902(3) 0.3007(3) 0.0248(7) Uani 1.0 2 d .
C19 C 0.2894(3) 0.8525(3) 0.3362(2) 0.0220(7) Uani 1.0 2 d .
C20 C 0.3095(3) 0.9492(3) 0.2665(2) 0.0222(7) Uani 1.0 2 d .
C21 C 0.4226(4) 1.0256(3) 0.0997(2) 0.0356(9) Uani 1.0 2 d .
C22 C 0.4940(4) 0.8075(3) 0.1437(3) 0.0373(9) Uani 1.0 2 d .
C23 C 0.3520(4) 0.6838(3) 0.3418(3) 0.0412(10) Uani 1.0 2 d .
C24 C 0.2049(3) 0.8281(3) 0.4265(3) 0.0327(9) Uani 1.0 2 d .
C25 C 0.2468(3) 1.0361(3) 0.2737(3) 0.0321(8) Uani 1.0 2 d .
C26 C 0.5636(4) 0.6840(3) 0.4367(3) 0.0416(10) Uani 1.0 2 d .
C27 C 0.7136(4) 0.7471(3) 0.2626(3) 0.0498(12) Uani 1.0 2 d .
C28 C 0.7040(4) 0.8429(3) 0.3706(4) 0.0490(12) Uani 1.0 2 d .
C29 C 0.0457(3) 0.4993(2) 0.24741(18) 0.0154(6) Uani 1.0 2 d .
C30 C 0.0903(3) 0.4087(2) 0.25766(19) 0.0179(6) Uani 1.0 2 d .
C31 C 0.0236(3) 0.3272(2) 0.30438(19) 0.0183(6) Uani 1.0 2 d .
C32 C -0.0919(3) 0.3328(2) 0.3408(2) 0.0203(7) Uani 1.0 2 d .
C33 C -0.1393(3) 0.4219(2) 0.33086(18) 0.0186(7) Uani 1.0 2 d .
C34 C -0.0715(3) 0.5026(2) 0.28556(18) 0.0167(6) Uani 1.0 2 d .
C35 C 0.0758(3) 0.2325(3) 0.3115(3) 0.0241(7) Uani 1.0 2 d .
C36 C -0.2632(3) 0.4344(3) 0.3668(3) 0.0272(8) Uani 1.0 2 d .
C37 C 0.0776(3) 0.6727(2) 0.23573(19) 0.0163(6) Uani 1.0 2 d .
C38 C 0.0357(3) 0.6418(2) 0.32822(19) 0.0183(6) Uani 1.0 2 d .
C39 C 0.0018(3) 0.7044(3) 0.3706(2) 0.0205(7) Uani 1.0 2 d .
C40 C 0.0084(3) 0.8020(3) 0.3215(2) 0.0214(7) Uani 1.0 2 d .
C41 C 0.0522(3) 0.8350(2) 0.2301(2) 0.0197(7) Uani 1.0 2 d .
C42 C 0.0866(3) 0.7719(2) 0.18833(19) 0.0192(7) Uani 1.0 2 d .
C43 C -0.0447(3) 0.6638(3) 0.4699(2) 0.0273(8) Uani 1.0 2 d .
C44 C 0.0602(3) 0.9399(3) 0.1740(3) 0.0291(8) Uani 1.0 2 d .
C45 C 0.2526(3) 0.5819(2) 0.16974(19) 0.0168(6) Uani 1.0 2 d .
C46 C 0.2922(3) 0.5202(2) 0.2403(2) 0.0184(6) Uani 1.0 2 d .
C47 C 0.4054(3) 0.4985(2) 0.2295(2) 0.0198(7) Uani 1.0 2 d .
C48 C 0.4865(3) 0.5401(3) 0.1468(2) 0.0230(7) Uani 1.0 2 d .
C49 C 0.4496(3) 0.6040(2) 0.0768(2) 0.0216(7) Uani 1.0 2 d .
C50 C 0.3363(3) 0.6248(2) 0.08816(19) 0.0197(7) Uani 1.0 2 d .
C51 C 0.4401(3) 0.4298(3) 0.3073(2) 0.0229(7) Uani 1.0 2 d .
C52 C 0.5339(3) 0.6499(3) -0.0136(3) 0.0295(8) Uani 1.0 2 d .
C53 C 0.0819(3) 0.6368(2) 0.09479(18) 0.0156(6) Uani 1.0 2 d .
C54 C 0.1347(3) 0.5995(2) 0.03008(19) 0.0179(6) Uani 1.0 2 d .
C55 C 0.0983(3) 0.6204(2) -0.04205(19) 0.0186(7) Uani 1.0 2 d .
C56 C 0.0046(3) 0.6792(3) -0.05314(19) 0.0211(7) Uani 1.0 2 d .
C57 C -0.0500(3) 0.7151(2) 0.01024(19) 0.0198(7) Uani 1.0 2 d .
C58 C -0.0112(3) 0.6948(2) 0.08243(19) 0.0179(6) Uani 1.0 2 d .
C59 C 0.1574(3) 0.5812(3) -0.1107(2) 0.0267(8) Uani 1.0 2 d .
C60 C -0.1548(3) 0.7735(3) 0.0054(3) 0.0296(8) Uani 1.0 2 d .
B1 B 0.1167(3) 0.5996(3) 0.1860(2) 0.0157(7) Uani 1.0 2 d .
H1 H 0.4880 0.9382 0.3651 0.0253 Uiso 1.0 2 calc R
H3A H 0.4303 1.1644 0.3729 0.0394 Uiso 1.0 2 calc R
H3B H 0.4133 1.2009 0.2774 0.0394 Uiso 1.0 2 calc R
H3C H 0.5327 1.2140 0.2849 0.0394 Uiso 1.0 2 calc R
H5 H 0.6679 1.2021 0.1845 0.0374 Uiso 1.0 2 calc R
H6 H 0.8125 1.1893 0.0649 0.0411 Uiso 1.0 2 calc R
H7 H 0.8229 1.0555 0.0325 0.0419 Uiso 1.0 2 calc R
H8 H 0.6886 0.9343 0.1221 0.0345 Uiso 1.0 2 calc R
H11 H 0.4317 0.8494 0.5270 0.0325 Uiso 1.0 2 calc R
H12 H 0.2918 0.8123 0.6637 0.0387 Uiso 1.0 2 calc R
H13 H 0.1397 0.9149 0.6805 0.0486 Uiso 1.0 2 calc R
H14 H 0.1250 1.0535 0.5584 0.0464 Uiso 1.0 2 calc R
H15 H 0.2677 1.0936 0.4224 0.0347 Uiso 1.0 2 calc R
H21A H 0.5008 1.0161 0.0674 0.0427 Uiso 1.0 2 calc R
H21B H 0.4170 1.0855 0.1074 0.0427 Uiso 1.0 2 calc R
H21C H 0.3730 1.0284 0.0660 0.0427 Uiso 1.0 2 calc R
H22A H 0.4539 0.8160 0.1017 0.0447 Uiso 1.0 2 calc R
H22B H 0.5072 0.7394 0.1748 0.0447 Uiso 1.0 2 calc R
H22C H 0.5666 0.8409 0.1113 0.0447 Uiso 1.0 2 calc R
H23A H 0.4286 0.6580 0.3284 0.0495 Uiso 1.0 2 calc R
H23B H 0.3065 0.6619 0.3176 0.0495 Uiso 1.0 2 calc R
H23C H 0.3176 0.6617 0.4063 0.0495 Uiso 1.0 2 calc R
H24A H 0.1469 0.7863 0.4345 0.0392 Uiso 1.0 2 calc R
H24B H 0.1696 0.8867 0.4323 0.0392 Uiso 1.0 2 calc R
H24C H 0.2429 0.7953 0.4718 0.0392 Uiso 1.0 2 calc R
H25A H 0.1762 1.0408 0.2602 0.0385 Uiso 1.0 2 calc R
H25B H 0.2931 1.0926 0.2314 0.0385 Uiso 1.0 2 calc R
H25C H 0.2297 1.0320 0.3342 0.0385 Uiso 1.0 2 calc R
H26A H 0.5261 0.7001 0.4882 0.0499 Uiso 1.0 2 calc R
H26B H 0.6279 0.6418 0.4470 0.0499 Uiso 1.0 2 calc R
H26C H 0.5100 0.6515 0.4281 0.0499 Uiso 1.0 2 calc R
H27A H 0.7733 0.7123 0.2880 0.0597 Uiso 1.0 2 calc R
H27B H 0.7468 0.8005 0.2062 0.0597 Uiso 1.0 2 calc R
H27C H 0.6754 0.7041 0.2521 0.0597 Uiso 1.0 2 calc R
H28A H 0.7527 0.7930 0.3985 0.0588 Uiso 1.0 2 calc R
H28B H 0.6574 0.8701 0.4128 0.0588 Uiso 1.0 2 calc R
H28C H 0.7508 0.8931 0.3177 0.0588 Uiso 1.0 2 calc R
H30 H 0.1691 0.4024 0.2318 0.0215 Uiso 1.0 2 calc R
H32 H -0.1376 0.2772 0.3717 0.0244 Uiso 1.0 2 calc R
H34 H -0.1061 0.5627 0.2802 0.0201 Uiso 1.0 2 calc R
H38 H 0.0301 0.5752 0.3636 0.0219 Uiso 1.0 2 calc R
H40 H -0.0166 0.8451 0.3499 0.0256 Uiso 1.0 2 calc R
H42 H 0.1172 0.7969 0.1254 0.0230 Uiso 1.0 2 calc R
H46 H 0.2392 0.4922 0.2978 0.0220 Uiso 1.0 2 calc R
H48 H 0.5644 0.5252 0.1387 0.0275 Uiso 1.0 2 calc R
H50 H 0.3144 0.6697 0.0389 0.0236 Uiso 1.0 2 calc R
H54 H 0.1978 0.5584 0.0363 0.0214 Uiso 1.0 2 calc R
H56 H -0.0206 0.6939 -0.1028 0.0253 Uiso 1.0 2 calc R
H58 H -0.0500 0.7216 0.1244 0.0215 Uiso 1.0 2 calc R

loop_
_atom_site_aniso_label
_atom_site_aniso_U_11
_atom_site_aniso_U_22
_atom_site_aniso_U_33
_atom_site_aniso_U_12
_atom_site_aniso_U_13
_atom_site_aniso_U_23
Rh1 0.01900(13) 0.01511(12) 0.01540(12) 0.00106(9) -0.00308(9) -0.00568(9)
P1 0.0215(4) 0.0225(4) 0.0213(4) 0.0050(4) -0.0033(4) -0.0053(4)
F1 0.0765(17) 0.0332(12) 0.0459(14) 0.0206(12) -0.0340(13) -0.0270(11)
F2 0.0621(15) 0.0214(10) 0.0359(12) 0.0057(10) -0.0149(11) -0.0039(9)
F3 0.0284(12) 0.0266(12) 0.104(3) 0.0094(10) -0.0229(13) -0.0238(13)
F4 0.0286(12) 0.0684(17) 0.0503(14) -0.0010(11) 0.0052(11) -0.0410(13)
F5 0.0213(10) 0.0282(11) 0.0456(13) -0.0091(9) -0.0034(9) -0.0031(10)
F6 0.0185(10) 0.0350(12) 0.0571(15) 0.0021(9) -0.0163(10) 0.0053(11)
F7 0.0549(15) 0.0756(18) 0.0237(11) -0.0374(14) 0.0085(11) -0.0198(12)
F8 0.0683(16) 0.0427(13) 0.0247(11) 0.0071(12) -0.0069(11) -0.0236(10)
F9 0.0611(15) 0.0517(14) 0.0230(11) 0.0144(12) -0.0214(11) -0.0098(10)
F10 0.0424(13) 0.0273(11) 0.0473(13) -0.0135(10) -0.0145(11) -0.0004(10)
F11 0.092(2) 0.0226(11) 0.0466(14) 0.0042(12) -0.0065(14) -0.0193(11)
F12 0.0533(14) 0.0259(11) 0.0518(14) 0.0056(10) -0.0350(12) -0.0083(10)
F13 0.0316(11) 0.0299(11) 0.0399(12) -0.0053(9) -0.0170(10) 0.0044(10)
F14 0.0475(13) 0.0327(11) 0.0340(11) 0.0120(10) -0.0276(10) -0.0171(9)
F15 0.0267(10) 0.0321(11) 0.0425(12) 0.0136(9) -0.0185(9) -0.0158(10)
F16 0.128(3) 0.0538(18) 0.0636(19) -0.0504(19) 0.048(2) -0.0262(15)
F17 0.0303(14) 0.125(3) 0.0476(16) 0.0291(16) 0.0139(12) 0.0155(17)
F18 0.0527(16) 0.145(3) 0.0251(12) -0.0391(18) 0.0057(12) -0.0316(16)
F19 0.0385(12) 0.0530(14) 0.0373(12) -0.0040(11) -0.0095(10) -0.0314(11)
F20 0.0610(16) 0.0607(16) 0.0303(12) -0.0294(13) 0.0225(11) -0.0263(12)
F21 0.0650(16) 0.0817(19) 0.0498(15) 0.0521(15) -0.0357(13) -0.0501(14)
F22 0.0207(11) 0.0598(15) 0.0505(14) 0.0102(10) -0.0088(10) -0.0190(12)
F23 0.0504(14) 0.0390(13) 0.0445(13) 0.0256(11) -0.0255(11) -0.0223(11)
F24 0.0547(15) 0.0686(17) 0.0325(12) 0.0363(13) -0.0307(11) -0.0249(12)
C1 0.0226(16) 0.0234(15) 0.0224(16) 0.0005(13) -0.0081(13) -0.0134(13)
C2 0.0235(16) 0.0212(15) 0.0256(16) 0.0012(13) -0.0136(13) -0.0107(13)
C3 0.034(2) 0.0191(16) 0.043(3) -0.0006(15) -0.0064(17) -0.0144(16)
C4 0.0198(15) 0.0188(15) 0.0232(16) -0.0021(12) -0.0081(13) -0.0027(13)
C5 0.0315(19) 0.0242(17) 0.0313(19) -0.0071(15) -0.0101(15) -0.0025(15)
C6 0.0274(18) 0.0331(19) 0.0319(19) -0.0115(16) -0.0087(15) -0.0002(16)
C7 0.0262(18) 0.041(2) 0.0198(17) -0.0006(16) -0.0025(14) 0.0007(15)
C8 0.0282(18) 0.0262(17) 0.0209(16) 0.0001(14) 0.0002(14) -0.0053(14)
C9 0.0207(15) 0.0198(15) 0.0159(14) 0.0006(12) -0.0055(12) -0.0011(12)
C10 0.0231(15) 0.0242(16) 0.0214(15) -0.0009(13) -0.0079(13) -0.0154(13)
C11 0.0253(17) 0.0323(18) 0.0256(17) -0.0042(15) -0.0058(14) -0.0137(15)
C12 0.037(2) 0.038(2) 0.0215(17) -0.0103(17) -0.0070(15) -0.0104(15)
C13 0.039(3) 0.056(3) 0.0262(19) -0.014(2) 0.0066(17) -0.0248(18)
C14 0.034(2) 0.049(3) 0.042(3) 0.0028(18) -0.0027(17) -0.034(2)
C15 0.0305(18) 0.0330(19) 0.0293(18) 0.0012(15) -0.0082(15) -0.0193(15)
C16 0.0302(17) 0.0210(15) 0.0168(15) -0.0008(13) -0.0091(13) -0.0060(13)
C17 0.0334(18) 0.0233(16) 0.0205(16) 0.0019(14) -0.0086(14) -0.0125(13)
C18 0.0327(18) 0.0182(15) 0.0291(17) -0.0024(14) -0.0152(15) -0.0098(14)
C19 0.0206(15) 0.0265(16) 0.0206(15) -0.0057(13) -0.0088(13) -0.0072(13)
C20 0.0246(16) 0.0254(16) 0.0242(16) 0.0069(13) -0.0144(13) -0.0136(14)
C21 0.043(3) 0.034(2) 0.0188(17) 0.0036(17) -0.0082(16) -0.0028(15)
C22 0.049(3) 0.039(2) 0.0313(19) 0.0100(18) -0.0120(17) -0.0250(17)
C23 0.059(3) 0.0192(17) 0.045(3) -0.0062(18) -0.019(2) -0.0074(16)
C24 0.0265(18) 0.044(2) 0.0239(17) -0.0084(16) -0.0031(14) -0.0112(16)
C25 0.038(2) 0.0319(19) 0.038(2) 0.0157(16) -0.0217(17) -0.0218(16)
C26 0.034(2) 0.037(2) 0.032(2) 0.0047(17) -0.0069(17) 0.0017(17)
C27 0.055(3) 0.043(3) 0.032(2) 0.028(2) -0.0069(19) -0.0111(19)
C28 0.036(3) 0.048(3) 0.074(3) 0.0068(19) -0.032(3) -0.025(3)
C29 0.0179(14) 0.0172(14) 0.0113(13) 0.0014(12) -0.0066(11) -0.0047(11)
C30 0.0167(14) 0.0171(14) 0.0186(14) 0.0027(12) -0.0073(12) -0.0053(12)
C31 0.0233(15) 0.0183(14) 0.0168(14) 0.0016(12) -0.0107(12) -0.0074(12)
C32 0.0211(15) 0.0195(15) 0.0176(14) -0.0037(12) -0.0057(12) -0.0040(12)
C33 0.0169(14) 0.0237(15) 0.0119(13) -0.0002(12) -0.0056(11) -0.0031(12)
C34 0.0181(14) 0.0163(14) 0.0172(14) 0.0025(12) -0.0081(12) -0.0068(12)
C35 0.0250(16) 0.0205(16) 0.0302(17) 0.0018(13) -0.0126(14) -0.0107(14)
C36 0.0236(17) 0.0257(17) 0.0277(17) -0.0030(14) -0.0056(14) -0.0073(14)
C37 0.0123(13) 0.0211(15) 0.0180(14) 0.0019(11) -0.0063(11) -0.0094(12)
C38 0.0198(15) 0.0193(14) 0.0163(14) -0.0008(12) -0.0074(12) -0.0060(12)
C39 0.0164(14) 0.0296(17) 0.0188(15) 0.0006(13) -0.0068(12) -0.0118(13)
C40 0.0209(15) 0.0252(16) 0.0238(16) 0.0049(13) -0.0080(13) -0.0159(13)
C41 0.0198(15) 0.0191(15) 0.0232(16) 0.0002(12) -0.0086(13) -0.0098(13)
C42 0.0183(15) 0.0222(15) 0.0163(14) -0.0011(12) -0.0055(12) -0.0066(12)
C43 0.0332(19) 0.0319(18) 0.0216(16) -0.0030(15) -0.0086(14) -0.0142(14)
C44 0.038(2) 0.0218(16) 0.0311(18) 0.0018(15) -0.0132(16) -0.0123(15)
C45 0.0167(14) 0.0168(14) 0.0196(15) 0.0015(12) -0.0074(12) -0.0089(12)
C46 0.0175(14) 0.0210(15) 0.0181(14) 0.0003(12) -0.0060(12) -0.0090(12)
C47 0.0190(15) 0.0201(15) 0.0244(16) 0.0029(12) -0.0114(13) -0.0099(13)
C48 0.0141(14) 0.0266(16) 0.0293(17) 0.0025(13) -0.0069(13) -0.0129(14)
C49 0.0209(15) 0.0211(15) 0.0208(15) -0.0026(13) -0.0024(13) -0.0088(13)
C50 0.0213(15) 0.0205(15) 0.0171(14) 0.0010(12) -0.0081(12) -0.0061(12)
C51 0.0217(16) 0.0226(16) 0.0275(17) 0.0046(13) -0.0123(13) -0.0109(14)
C52 0.0210(17) 0.0350(19) 0.0262(18) -0.0023(15) -0.0030(14) -0.0091(15)
C53 0.0142(14) 0.0160(14) 0.0141(14) -0.0020(11) -0.0027(11) -0.0043(11)
C54 0.0150(14) 0.0206(15) 0.0182(14) 0.0007(12) -0.0042(12) -0.0088(12)
C55 0.0166(14) 0.0225(15) 0.0143(14) -0.0015(12) -0.0024(11) -0.0066(12)
C56 0.0205(15) 0.0248(16) 0.0162(14) 0.0017(13) -0.0076(12) -0.0056(13)
C57 0.0175(15) 0.0220(15) 0.0177(15) 0.0034(12) -0.0060(12) -0.0065(12)
C58 0.0165(14) 0.0204(15) 0.0149(14) -0.0001(12) -0.0039(11) -0.0060(12)
C59 0.0241(17) 0.0365(19) 0.0227(16) 0.0046(15) -0.0077(14) -0.0159(15)
C60 0.0288(18) 0.039(2) 0.0226(17) 0.0132(15) -0.0140(14) -0.0138(15)
B1 0.0148(15) 0.0198(16) 0.0137(15) 0.0003(13) -0.0045(12) -0.0077(13)

loop_
_atom_type_symbol
_atom_type_description
_atom_type_scat_dispersion_real
_atom_type_scat_dispersion_imag
_atom_type_scat_source
C C 0.0033 0.0016
;
International Tables for Crystallography
(1992, Vol. C, Tables 4.2.6.8 and 6.1.1.4)
;
H H 0.0000 0.0000
;
International Tables for Crystallography
(1992, Vol. C, Table 6.1.1.4)
;
F F 0.0171 0.0103
;
International Tables for Crystallography
(1992, Vol. C, Tables 4.2.6.8 and 6.1.1.4)
;
P P 0.1023 0.0942
;
International Tables for Crystallography
(1992, Vol. C, Tables 4.2.6.8 and 6.1.1.4)
;
Rh Rh -1.1178 0.9187
;
International Tables for Crystallography
(1992, Vol. C, Tables 4.2.6.8 and 6.1.1.4)
;
B B 0.0013 0.0007
;
International Tables for Crystallography
(1992, Vol. C, Tables 4.2.6.8 and 6.1.1.4)
;

loop_
_geom_angle_atom_site_label_1
_geom_angle_atom_site_label_2
_geom_angle_atom_site_label_3
_geom_angle
_geom_angle_publ_flag
P1 Rh1 C1 98.41(8) yes
P1 Rh1 C9 86.30(9) yes
P1 Rh1 C16 142.96(10) yes
P1 Rh1 C17 107.71(10) yes
P1 Rh1 C18 100.77(9) yes
P1 Rh1 C19 124.51(8) yes
P1 Rh1 C20 161.69(9) yes
C1 Rh1 C9 77.14(13) yes
C1 Rh1 C16 117.13(12) yes
C1 Rh1 C17 153.65(12) yes
C1 Rh1 C18 133.11(11) yes
C1 Rh1 C19 99.46(13) yes
C1 Rh1 C20 90.93(14) yes
C9 Rh1 C16 91.49(13) yes
C9 Rh1 C17 107.46(14) yes
C9 Rh1 C18 146.14(15) yes
C9 Rh1 C19 148.96(12) yes
C9 Rh1 C20 111.23(12) yes
C16 Rh1 C17 38.43(13) yes
C16 Rh1 C18 63.01(12) yes
C16 Rh1 C19 62.20(11) yes
C16 Rh1 C20 36.55(12) yes
C17 Rh1 C18 38.77(12) yes
C17 Rh1 C19 62.85(13) yes
C17 Rh1 C20 63.00(15) yes
C18 Rh1 C19 35.76(13) yes
C18 Rh1 C20 61.81(13) yes
C19 Rh1 C20 37.74(10) yes
Rh1 P1 C26 115.57(13) yes
Rh1 P1 C27 118.29(16) yes
Rh1 P1 C28 113.92(15) yes
C26 P1 C27 102.40(18) yes
C26 P1 C28 102.2(3) yes
C27 P1 C28 102.3(3) yes
Rh1 C1 C2 101.5(3) yes
Rh1 C1 C10 120.3(3) yes
C2 C1 C10 130.5(4) yes
C1 C2 C3 122.7(3) yes
C1 C2 C4 118.4(3) yes
C3 C2 C4 118.9(3) yes
C2 C4 C5 122.4(4) yes
C2 C4 C9 118.2(3) yes
C5 C4 C9 119.3(3) yes
C4 C5 C6 121.2(4) yes
C5 C6 C7 119.9(4) yes
C6 C7 C8 119.5(4) yes
C7 C8 C9 121.9(4) yes
Rh1 C9 C4 115.8(2) yes
Rh1 C9 C8 125.9(3) yes
C4 C9 C8 118.1(3) yes
C1 C10 C11 118.1(3) yes
C1 C10 C15 124.5(3) yes
C11 C10 C15 117.4(3) yes
C10 C11 C12 121.5(3) yes
C11 C12 C13 120.0(3) yes
C12 C13 C14 119.8(4) yes
C13 C14 C15 120.1(4) yes
C10 C15 C14 121.1(3) yes
Rh1 C16 C17 67.7(3) yes
Rh1 C16 C20 72.7(3) yes
Rh1 C16 C21 126.8(3) yes
C17 C16 C20 107.8(3) yes
C17 C16 C21 126.2(3) yes
C20 C16 C21 126.0(3) yes
Rh1 C17 C16 73.9(3) yes
Rh1 C17 C18 75.1(3) yes
Rh1 C17 C22 129.8(3) yes
C16 C17 C18 107.7(3) yes
C16 C17 C22 125.5(3) yes
C18 C17 C22 124.7(3) yes
Rh1 C18 C17 66.1(3) yes
Rh1 C18 C19 73.2(3) yes
Rh1 C18 C23 131.8(3) yes
C17 C18 C19 107.7(3) yes
C17 C18 C23 124.7(4) yes
C19 C18 C23 127.1(3) yes
Rh1 C19 C18 71.1(2) yes
Rh1 C19 C20 69.57(18) yes
Rh1 C19 C24 127.8(3) yes
C18 C19 C20 107.8(3) yes
C18 C19 C24 127.8(3) yes
C20 C19 C24 124.3(3) yes
Rh1 C20 C16 70.8(2) yes
Rh1 C20 C19 72.69(19) yes
Rh1 C20 C25 128.2(4) yes
C16 C20 C19 108.6(3) yes
C16 C20 C25 125.6(3) yes
C19 C20 C25 125.4(3) yes
C30 C29 C34 115.3(3) yes
C30 C29 B1 125.1(3) yes
C34 C29 B1 119.2(3) yes
C29 C30 C31 122.3(3) yes
C30 C31 C32 121.0(3) yes
C30 C31 C35 119.8(3) yes
C32 C31 C35 119.1(3) yes
C31 C32 C33 118.2(3) yes
C32 C33 C34 120.3(3) yes
C32 C33 C36 121.6(3) yes
C34 C33 C36 118.1(3) yes
C29 C34 C33 122.9(3) yes
F1 C35 F2 104.8(3) yes
F1 C35 F3 107.7(3) yes
F1 C35 C31 113.2(3) yes
F2 C35 F3 105.3(3) yes
F2 C35 C31 112.3(3) yes
F3 C35 C31 112.9(3) yes
F4 C36 F5 106.1(3) yes
F4 C36 F6 105.6(3) yes
F4 C36 C33 112.1(4) yes
F5 C36 F6 107.5(4) yes
F5 C36 C33 113.1(3) yes
F6 C36 C33 112.0(3) yes
C38 C37 C42 115.1(4) yes
C38 C37 B1 122.9(3) yes
C42 C37 B1 122.0(3) yes
C37 C38 C39 122.9(3) yes
C38 C39 C40 120.5(3) yes
C38 C39 C43 118.6(3) yes
C40 C39 C43 121.0(4) yes
C39 C40 C41 118.2(4) yes
C40 C41 C42 120.9(3) yes
C40 C41 C44 120.3(4) yes
C42 C41 C44 118.8(3) yes
C37 C42 C41 122.5(3) yes
F7 C43 F8 106.2(3) yes
F7 C43 F9 106.5(3) yes
F7 C43 C39 111.9(4) yes
F8 C43 F9 106.1(4) yes
F8 C43 C39 113.1(3) yes
F9 C43 C39 112.6(3) yes
F10 C44 F11 106.4(4) yes
F10 C44 F12 105.2(3) yes
F10 C44 C41 111.6(3) yes
F11 C44 F12 107.3(3) yes
F11 C44 C41 113.5(3) yes
F12 C44 C41 112.2(4) yes
C46 C45 C50 115.3(3) yes
C46 C45 B1 120.0(3) yes
C50 C45 B1 124.6(3) yes
C45 C46 C47 122.6(3) yes
C46 C47 C48 120.6(3) yes
C46 C47 C51 119.2(3) yes
C48 C47 C51 120.1(3) yes
C47 C48 C49 117.7(3) yes
C48 C49 C50 121.2(3) yes
C48 C49 C52 119.5(3) yes
C50 C49 C52 119.3(3) yes
C45 C50 C49 122.4(3) yes
F13 C51 F14 105.6(3) yes
F13 C51 F15 106.2(3) yes
F13 C51 C47 112.5(3) yes
F14 C51 F15 106.3(3) yes
F14 C51 C47 112.5(3) yes
F15 C51 C47 113.2(3) yes
F16 C52 F17 106.9(4) yes
F16 C52 F18 104.5(4) yes
F16 C52 C49 113.2(4) yes
F17 C52 F18 104.8(4) yes
F17 C52 C49 114.3(3) yes
F18 C52 C49 112.2(4) yes
C54 C53 C58 115.6(4) yes
C54 C53 B1 121.0(3) yes
C58 C53 B1 122.7(3) yes
C53 C54 C55 122.5(3) yes
C54 C55 C56 120.8(4) yes
C54 C55 C59 121.3(3) yes
C56 C55 C59 117.9(4) yes
C55 C56 C57 117.8(4) yes
C56 C57 C58 120.9(3) yes
C56 C57 C60 120.6(4) yes
C58 C57 C60 118.5(4) yes
C53 C58 C57 122.3(4) yes
F19 C59 F20 105.6(3) yes
F19 C59 F21 105.1(4) yes
F19 C59 C55 113.0(3) yes
F20 C59 F21 107.6(3) yes
F20 C59 C55 112.0(4) yes
F21 C59 C55 112.9(3) yes
F22 C60 F23 105.3(3) yes
F22 C60 F24 106.3(4) yes
F22 C60 C57 111.7(3) yes
F23 C60 F24 107.2(3) yes
F23 C60 C57 112.8(4) yes
F24 C60 C57 113.0(3) yes
C29 B1 C37 110.1(3) yes
C29 B1 C45 111.4(3) yes
C29 B1 C53 102.0(3) yes
C37 B1 C45 107.2(3) yes
C37 B1 C53 112.9(3) yes
C45 B1 C53 113.3(3) yes
P1 Rh1 H1 81.589 no
C1 Rh1 H1 17.045 no
C9 Rh1 H1 78.788 no
C16 Rh1 H1 134.171 no
C17 Rh1 H1 168.835 no
C18 Rh1 H1 134.828 no
C19 Rh1 H1 106.973 no
C20 Rh1 H1 106.298 no
Rh1 C1 H1 32.737 no
C2 C1 H1 114.739 no
C10 C1 H1 114.724 no
C2 C3 H3A 109.467 no
C2 C3 H3B 109.481 no
C2 C3 H3C 109.473 no
H3A C3 H3B 109.474 no
H3A C3 H3C 109.461 no
H3B C3 H3C 109.472 no
C4 C5 H5 119.418 no
C6 C5 H5 119.417 no
C5 C6 H6 120.035 no
C7 C6 H6 120.050 no
C6 C7 H7 120.242 no
C8 C7 H7 120.251 no
C7 C8 H8 119.025 no
C9 C8 H8 119.028 no
C10 C11 H11 119.229 no
C12 C11 H11 119.233 no
C11 C12 H12 120.008 no
C13 C12 H12 120.001 no
C12 C13 H13 120.098 no
C14 C13 H13 120.097 no
C13 C14 H14 119.930 no
C15 C14 H14 119.940 no
C10 C15 H15 119.448 no
C14 C15 H15 119.452 no
C16 C21 H21A 109.469 no
C16 C21 H21B 109.467 no
C16 C21 H21C 109.474 no
H21A C21 H21B 109.466 no
H21A C21 H21C 109.477 no
H21B C21 H21C 109.473 no
C17 C22 H22A 109.477 no
C17 C22 H22B 109.475 no
C17 C22 H22C 109.469 no
H22A C22 H22B 109.465 no
H22A C22 H22C 109.469 no
H22B C22 H22C 109.471 no
C18 C23 H23A 109.475 no
C18 C23 H23B 109.471 no
C18 C23 H23C 109.478 no
H23A C23 H23B 109.465 no
H23A C23 H23C 109.465 no
H23B C23 H23C 109.474 no
C19 C24 H24A 109.467 no
C19 C24 H24B 109.471 no
C19 C24 H24C 109.468 no
H24A C24 H24B 109.480 no
H24A C24 H24C 109.463 no
H24B C24 H24C 109.478 no
C20 C25 H25A 109.466 no
C20 C25 H25B 109.472 no
C20 C25 H25C 109.472 no
H25A C25 H25B 109.462 no
H25A C25 H25C 109.466 no
H25B C25 H25C 109.488 no
P1 C26 H26A 109.471 no
P1 C26 H26B 109.466 no
P1 C26 H26C 109.466 no
H26A C26 H26B 109.471 no
H26A C26 H26C 109.475 no
H26B C26 H26C 109.478 no
P1 C27 H27A 109.471 no
P1 C27 H27B 109.471 no
P1 C27 H27C 109.468 no
H27A C27 H27B 109.478 no
H27A C27 H27C 109.472 no
H27B C27 H27C 109.467 no
P1 C28 H28A 109.464 no
P1 C28 H28B 109.469 no
P1 C28 H28C 109.484 no
H28A C28 H28B 109.474 no
H28A C28 H28C 109.470 no
H28B C28 H28C 109.468 no
C29 C30 H30 118.841 no
C31 C30 H30 118.857 no
C31 C32 H32 120.919 no
C33 C32 H32 120.916 no
C29 C34 H34 118.568 no
C33 C34 H34 118.564 no
C37 C38 H38 118.564 no
C39 C38 H38 118.574 no
C39 C40 H40 120.880 no
C41 C40 H40 120.891 no
C37 C42 H42 118.773 no
C41 C42 H42 118.773 no
C45 C46 H46 118.680 no
C47 C46 H46 118.700 no
C47 C48 H48 121.168 no
C49 C48 H48 121.165 no
C45 C50 H50 118.799 no
C49 C50 H50 118.789 no
C53 C54 H54 118.745 no
C55 C54 H54 118.753 no
C55 C56 H56 121.081 no
C57 C56 H56 121.083 no
C53 C58 H58 118.824 no
C57 C58 H58 118.832 no
Rh1 H1 C1 130.218 no

loop_
_geom_bond_atom_site_label_1
_geom_bond_atom_site_label_2
_geom_bond_distance
_geom_bond_publ_flag
Rh1 P1 2.3030(10) yes
Rh1 C1 2.475(5) yes
Rh1 C9 2.033(3) yes
Rh1 C16 2.219(4) yes
Rh1 C17 2.136(5) yes
Rh1 C18 2.258(4) yes
Rh1 C19 2.286(4) yes
Rh1 C20 2.243(4) yes
P1 C26 1.809(4) yes
P1 C27 1.796(5) yes
P1 C28 1.819(7) yes
F1 C35 1.333(6) yes
F2 C35 1.346(4) yes
F3 C35 1.328(5) yes
F4 C36 1.350(6) yes
F5 C36 1.334(4) yes
F6 C36 1.334(4) yes
F7 C43 1.338(5) yes
F8 C43 1.339(5) yes
F9 C43 1.335(5) yes
F10 C44 1.341(4) yes
F11 C44 1.330(5) yes
F12 C44 1.340(6) yes
F13 C51 1.343(4) yes
F14 C51 1.350(6) yes
F15 C51 1.336(4) yes
F16 C52 1.301(5) yes
F17 C52 1.299(5) yes
F18 C52 1.320(6) yes
F19 C59 1.332(6) yes
F20 C59 1.337(4) yes
F21 C59 1.332(5) yes
F22 C60 1.351(4) yes
F23 C60 1.340(6) yes
F24 C60 1.336(5) yes
C1 C2 1.357(4) yes
C1 C10 1.477(4) yes
C2 C3 1.500(6) yes
C2 C4 1.473(5) yes
C4 C5 1.408(5) yes
C4 C9 1.419(6) yes
C5 C6 1.377(5) yes
C6 C7 1.387(7) yes
C7 C8 1.399(5) yes
C8 C9 1.388(5) yes
C10 C11 1.403(4) yes
C10 C15 1.396(5) yes
C11 C12 1.387(5) yes
C12 C13 1.375(6) yes
C13 C14 1.391(5) yes
C14 C15 1.389(5) yes
C16 C17 1.435(5) yes
C16 C20 1.399(5) yes
C16 C21 1.500(4) yes
C17 C18 1.463(4) yes
C17 C22 1.497(6) yes
C18 C19 1.395(5) yes
C18 C23 1.494(5) yes
C19 C20 1.465(4) yes
C19 C24 1.494(5) yes
C20 C25 1.490(6) yes
C29 C30 1.394(5) yes
C29 C34 1.401(4) yes
C29 B1 1.645(5) yes
C30 C31 1.390(4) yes
C31 C32 1.381(4) yes
C31 C35 1.490(5) yes
C32 C33 1.384(5) yes
C33 C34 1.389(4) yes
C33 C36 1.489(5) yes
C37 C38 1.399(5) yes
C37 C42 1.404(4) yes
C37 B1 1.628(6) yes
C38 C39 1.392(6) yes
C39 C40 1.386(5) yes
C39 C43 1.498(5) yes
C40 C41 1.382(5) yes
C41 C42 1.391(6) yes
C41 C44 1.497(4) yes
C45 C46 1.402(5) yes
C45 C50 1.402(4) yes
C45 B1 1.638(5) yes
C46 C47 1.383(5) yes
C47 C48 1.396(4) yes
C47 C51 1.490(5) yes
C48 C49 1.387(5) yes
C49 C50 1.380(5) yes
C49 C52 1.502(4) yes
C53 C54 1.407(5) yes
C53 C58 1.391(4) yes
C53 B1 1.640(5) yes
C54 C55 1.381(6) yes
C55 C56 1.399(5) yes
C55 C59 1.495(6) yes
C56 C57 1.377(5) yes
C57 C58 1.402(6) yes
C57 C60 1.495(5) yes
Rh1 H1 1.753 no
C1 H1 0.950 no
C3 H3A 0.980 no
C3 H3B 0.980 no
C3 H3C 0.980 no
C5 H5 0.950 no
C6 H6 0.950 no
C7 H7 0.950 no
C8 H8 0.950 no
C11 H11 0.950 no
C12 H12 0.950 no
C13 H13 0.950 no
C14 H14 0.950 no
C15 H15 0.950 no
C21 H21A 0.980 no
C21 H21B 0.980 no
C21 H21C 0.980 no
C22 H22A 0.980 no
C22 H22B 0.980 no
C22 H22C 0.980 no
C23 H23A 0.980 no
C23 H23B 0.980 no
C23 H23C 0.980 no
C24 H24A 0.980 no
C24 H24B 0.980 no
C24 H24C 0.980 no
C25 H25A 0.980 no
C25 H25B 0.980 no
C25 H25C 0.980 no
C26 H26A 0.980 no
C26 H26B 0.980 no
C26 H26C 0.980 no
C27 H27A 0.980 no
C27 H27B 0.980 no
C27 H27C 0.980 no
C28 H28A 0.980 no
C28 H28B 0.980 no
C28 H28C 0.980 no
C30 H30 0.950 no
C32 H32 0.950 no
C34 H34 0.950 no
C38 H38 0.950 no
C40 H40 0.950 no
C42 H42 0.950 no
C46 H46 0.950 no
C48 H48 0.950 no
C50 H50 0.950 no
C54 H54 0.950 no
C56 H56 0.950 no
C58 H58 0.950 no

loop_
_geom_contact_atom_site_label_1
_geom_contact_atom_site_label_2
_geom_contact_distance
_geom_contact_publ_flag
_geom_contact_site_symmetry_2
P1 C8 3.473(3) no .
F1 C30 3.290(5) no .
F1 C32 3.076(5) no .
F2 C30 3.548(4) no .
F2 C32 2.816(4) no .
F3 C30 2.738(4) no .
F3 C32 3.596(4) no .
F4 C32 3.405(4) no .
F4 C34 2.977(4) no .
F5 C32 2.740(4) no .
F6 C32 3.470(4) no .
F6 C34 2.855(4) no .
F7 C38 2.908(4) no .
F7 C40 3.442(4) no .
F8 C40 2.737(4) no .
F9 C38 2.970(5) no .
F9 C40 3.427(4) no .
F10 C40 3.395(3) no .
F10 C42 2.977(4) no .
F11 C40 2.726(4) no .
F12 C40 3.462(4) no .
F12 C42 2.887(4) no .
F13 C46 2.787(4) no .
F13 C48 3.566(4) no .
F14 C46 3.133(5) no .
F14 C48 3.275(5) no .
F15 C46 3.597(4) no .
F15 C48 2.760(4) no .
F16 C48 3.325(4) no .
F16 C50 3.048(4) no .
F17 C48 2.737(4) no .
F17 C50 3.598(4) no .
F18 C48 3.491(5) no .
F18 C50 2.831(4) no .
F19 C54 3.515(5) no .
F19 C56 2.840(5) no .
F20 C54 3.342(4) no .
F20 C56 3.029(4) no .
F21 C54 2.748(5) no .
F22 C56 3.300(4) no .
F22 C58 3.064(4) no .
F23 C56 3.538(5) no .
F23 C58 2.832(4) no .
F24 C56 2.743(4) no .
C1 C25 3.499(6) no .
C2 C15 3.215(4) no .
C3 C5 2.998(5) no .
C3 C10 3.131(4) no .
C3 C15 3.177(5) no .
C4 C7 2.797(5) no .
C5 C8 2.762(7) no .
C6 C9 2.816(5) no .
C8 C21 3.495(6) no .
C8 C27 3.476(5) no .
C9 C21 3.278(6) no .
C9 C28 3.317(6) no .
C10 C13 2.808(5) no .
C10 C24 3.588(7) no .
C11 C14 2.760(6) no .
C12 C15 2.772(5) no .
C15 C25 3.568(7) no .
C21 C22 3.195(6) no .
C21 C25 3.147(5) no .
C22 C23 3.167(5) no .
C23 C24 3.215(6) no .
C23 C26 3.584(8) no .
C24 C25 3.170(5) no .
C29 C32 2.848(5) no .
C29 C38 3.049(6) no .
C29 C46 3.122(5) no .
C29 C54 3.273(4) no .
C29 C58 3.377(4) no .
C30 C33 2.752(4) no .
C30 C45 3.112(5) no .
C30 C46 3.134(5) no .
C30 C53 3.493(4) no .
C31 C34 2.737(5) no .
C34 C37 3.096(5) no .
C34 C38 3.143(6) no .
C34 C53 3.177(4) no .
C34 C58 3.454(4) no .
C37 C40 2.854(6) no .
C37 C46 3.322(4) no .
C37 C58 3.112(6) no .
C38 C41 2.745(4) no .
C38 C45 3.505(5) no .
C39 C42 2.752(5) no .
C42 C45 3.421(5) no .
C42 C53 3.164(6) no .
C42 C58 3.191(6) no .
C45 C48 2.851(5) no .
C45 C54 3.162(6) no .
C46 C49 2.745(4) no .
C47 C50 2.751(5) no .
C50 C53 3.147(5) no .
C50 C54 3.161(6) no .
C53 C56 2.854(5) no .
C54 C57 2.750(5) no .
C55 C58 2.751(5) no .
F1 F24 3.040(4) no 2_565
F1 C13 3.557(5) no 2_566
F1 C25 3.216(5) no 1_545
F1 C56 3.540(5) no 2_565
F2 F8 3.156(5) no 2_566
F2 C13 3.545(6) no 2_566
F2 C24 3.572(4) no 2_566
F3 F8 3.538(5) no 2_566
F3 C3 3.577(5) no 1_545
F3 C25 3.178(5) no 1_545
F4 C23 3.502(5) no 2_566
F5 F14 3.318(3) no 1_455
F5 F15 2.960(4) no 1_455
F5 F20 3.530(4) no 2_565
F5 C11 3.559(5) no 2_566
F5 C12 3.534(6) no 2_566
F5 C26 3.304(4) no 2_566
F6 F14 2.943(3) no 1_455
F6 F15 2.967(4) no 1_455
F6 F19 3.571(4) no 2_565
F6 F20 3.510(4) no 2_565
F6 C51 3.501(5) no 1_455
F7 F9 3.491(4) no 2_566
F7 F13 3.245(3) no 2_566
F8 F2 3.156(5) no 2_566
F8 F3 3.538(5) no 2_566
F8 C31 3.400(5) no 2_566
F8 C35 3.539(6) no 2_566
F9 F7 3.491(4) no 2_566
F9 C31 3.589(5) no 2_566
F9 C32 3.415(6) no 2_566
F9 C33 3.333(5) no 2_566
F9 C34 3.448(4) no 2_566
F10 F23 3.012(3) no 2_575
F10 F24 3.194(4) no 2_575
F10 C16 3.196(5) no .
F10 C20 3.341(5) no .
F10 C21 3.264(5) no .
F10 C25 3.560(6) no .
F11 F24 3.389(3) no 2_575
F11 C13 3.578(5) no 2_576
F11 C25 3.560(6) no .
F12 F23 3.201(3) no 2_575
F12 C7 3.328(5) no 1_455
F13 F7 3.245(3) no 2_566
F13 C3 3.319(5) no 1_545
F14 F5 3.318(3) no 1_655
F14 F6 2.943(3) no 1_655
F14 C23 3.266(5) no .
F14 C26 3.320(4) no 2_666
F15 F5 2.960(4) no 1_655
F15 F6 2.967(4) no 1_655
F15 F20 3.067(3) no 2_665
F15 C3 3.393(5) no 1_545
F15 C36 3.540(6) no 1_655
F16 F22 3.460(5) no 1_655
F16 F24 3.593(5) no 1_655
F16 C21 3.353(5) no 2_675
F16 C22 3.544(7) no .
F17 F21 2.901(4) no 2_665
F17 F22 3.480(6) no 1_655
F18 C48 3.566(6) no 2_665
F19 F6 3.571(4) no 2_565
F19 C29 3.334(5) no 2_565
F19 C30 3.444(5) no 2_565
F19 C31 3.457(4) no 2_565
F19 C32 3.310(4) no 2_565
F19 C33 3.136(4) no 2_565
F19 C34 3.141(5) no 2_565
F19 C53 3.480(5) no 2_565
F19 C54 3.319(4) no 2_565
F19 C55 3.400(3) no 2_565
F20 F5 3.530(4) no 2_565
F20 F6 3.510(4) no 2_565
F20 F15 3.067(3) no 2_665
F20 C32 3.438(5) no 2_565
F20 C33 3.561(6) no 2_565
F21 F17 2.901(4) no 2_665
F21 F22 3.444(5) no 2_565
F21 C48 3.462(4) no 2_665
F22 F16 3.460(5) no 1_455
F22 F17 3.480(6) no 1_455
F22 F21 3.444(5) no 2_565
F22 C22 3.384(5) no 1_455
F22 C27 3.517(6) no 1_455
F23 F10 3.012(3) no 2_575
F23 F12 3.201(3) no 2_575
F23 C8 3.463(5) no 1_455
F23 C27 3.591(5) no 1_455
F24 F1 3.040(4) no 2_565
F24 F10 3.194(4) no 2_575
F24 F11 3.389(3) no 2_575
F24 F16 3.593(5) no 1_455
C3 F3 3.577(5) no 1_565
C3 F13 3.319(5) no 1_565
C3 F15 3.393(5) no 1_565
C7 F12 3.328(5) no 1_655
C8 F23 3.463(5) no 1_655
C11 F5 3.559(5) no 2_566
C12 F5 3.534(6) no 2_566
C13 F1 3.557(5) no 2_566
C13 F2 3.545(6) no 2_566
C13 F11 3.578(5) no 2_576
C16 F10 3.196(5) no .
C20 F10 3.341(5) no .
C21 F10 3.264(5) no .
C21 F16 3.353(5) no 2_675
C22 F16 3.544(7) no .
C22 F22 3.384(5) no 1_655
C23 F4 3.502(5) no 2_566
C23 F14 3.266(5) no .
C24 F2 3.572(4) no 2_566
C25 F1 3.216(5) no 1_565
C25 F3 3.178(5) no 1_565
C25 F10 3.560(6) no .
C25 F11 3.560(6) no .
C26 F5 3.304(4) no 2_566
C26 F14 3.320(4) no 2_666
C27 F22 3.517(6) no 1_655
C27 F23 3.591(5) no 1_655
C29 F19 3.334(5) no 2_565
C30 F19 3.444(5) no 2_565
C31 F8 3.400(5) no 2_566
C31 F9 3.589(5) no 2_566
C31 F19 3.457(4) no 2_565
C32 F9 3.415(6) no 2_566
C32 F19 3.310(4) no 2_565
C32 F20 3.438(5) no 2_565
C33 F9 3.333(5) no 2_566
C33 F19 3.136(4) no 2_565
C33 F20 3.561(6) no 2_565
C34 F9 3.448(4) no 2_566
C34 F19 3.141(5) no 2_565
C35 F8 3.539(6) no 2_566
C36 F15 3.540(6) no 1_455
C48 F18 3.566(6) no 2_665
C48 F21 3.462(4) no 2_665
C51 F6 3.501(5) no 1_655
C53 F19 3.480(5) no 2_565
C54 F19 3.319(4) no 2_565
C55 F19 3.400(3) no 2_565
C56 F1 3.540(5) no 2_565
Rh1 H8 3.1507 no .
Rh1 H21A 3.4743 no .
Rh1 H21B 3.5487 no .
Rh1 H22C 3.3690 no .
Rh1 H23A 3.5261 no .
Rh1 H24C 3.4245 no .
Rh1 H25B 3.5602 no .
Rh1 H25C 3.5391 no .
Rh1 H26C 3.5562 no .
Rh1 H28B 3.5103 no .
P1 H8 3.3454 no .
P1 H23A 3.4188 no .
F1 H30 3.3803 no .
F1 H32 3.0631 no .
F2 H32 2.5915 no .
F3 H30 2.4155 no .
F4 H32 3.5975 no .
F4 H34 2.8455 no .
F5 H32 2.4371 no .
F6 H34 2.6600 no .
F7 H38 2.7428 no .
F8 H40 2.4218 no .
F9 H38 2.8252 no .
F10 H40 3.5857 no .
F10 H42 2.8455 no .
F11 H40 2.4085 no .
F12 H42 2.7084 no .
F13 H46 2.5201 no .
F14 H46 3.1040 no .
F14 H48 3.3844 no .
F15 H48 2.4828 no .
F16 H48 3.4706 no .
F16 H50 2.9660 no .
F17 H48 2.4426 no .
F18 H50 2.6143 no .
F19 H56 2.6454 no .
F20 H54 3.4770 no .
F20 H56 2.9801 no .
F21 H54 2.4168 no .
F22 H56 3.4544 no .
F22 H58 3.0244 no .
F23 H58 2.5735 no .
F24 H56 2.4419 no .
C1 H3A 2.6004 no .
C1 H3B 2.9985 no .
C1 H3C 3.2226 no .
C1 H11 2.6057 no .
C1 H15 2.7277 no .
C1 H25B 3.4962 no .
C1 H25C 3.0941 no .
C1 H28B 3.0271 no .
C2 H5 2.6972 no .
C2 H15 3.0139 no .
C2 H25B 3.2945 no .
C2 H25C 3.4593 no .
C3 H1 3.3313 no .
C3 H5 2.6804 no .
C3 H15 2.6689 no .
C3 H25B 3.5387 no .
C4 H1 2.4939 no .
C4 H3A 3.3434 no .
C4 H3B 2.9349 no .
C4 H3C 2.6633 no .
C4 H6 3.2817 no .
C4 H8 3.2669 no .
C4 H21B 3.5065 no .
C4 H28C 3.2989 no .
C5 H3B 3.3451 no .
C5 H3C 2.6225 no .
C5 H7 3.2507 no .
C6 H8 3.2581 no .
C7 H5 3.2470 no .
C7 H21A 3.5997 no .
C8 H6 3.2662 no .
C8 H21A 2.8580 no .
C8 H22C 3.1326 no .
C8 H27B 2.7402 no .
C8 H28C 3.2223 no .
C9 H5 3.2960 no .
C9 H7 3.2886 no .
C9 H21A 3.0222 no .
C9 H21B 3.2130 no .
C9 H22C 3.5736 no .
C9 H27B 3.2664 no .
C9 H28B 3.5011 no .
C9 H28C 2.9321 no .
C10 H3A 2.7533 no .
C10 H3B 3.5433 no .
C10 H12 3.2884 no .
C10 H14 3.2790 no .
C10 H24B 3.2457 no .
C10 H24C 3.2780 no .
C10 H25C 2.9951 no .
C11 H1 2.6259 no .
C11 H13 3.2512 no .
C11 H15 3.2546 no .
C11 H24B 3.5583 no .
C11 H24C 3.0232 no .
C11 H26A 3.5397 no .
C11 H28B 3.5651 no .
C12 H14 3.2497 no .
C12 H24C 3.3705 no .
C13 H11 3.2442 no .
C13 H15 3.2625 no .
C14 H12 3.2525 no .
C14 H24B 3.4841 no .
C14 H25C 3.5473 no .
C15 H1 3.2889 no .
C15 H3A 2.6009 no .
C15 H3B 3.3212 no .
C15 H11 3.2523 no .
C15 H13 3.2662 no .
C15 H24B 3.2013 no .
C15 H25C 2.6483 no .
C16 H8 3.5702 no .
C16 H22A 2.8607 no .
C16 H22B 3.3818 no .
C16 H22C 2.8659 no .
C16 H25A 3.0041 no .
C16 H25B 2.6961 no .
C16 H25C 3.3033 no .
C17 H8 3.3635 no .
C17 H21A 2.7481 no .
C17 H21B 3.3545 no .
C17 H21C 3.0392 no .
C17 H23A 2.7901 no .
C17 H23B 2.9577 no .
C17 H23C 3.3902 no .
C18 H22A 3.1328 no .
C18 H22B 2.6916 no .
C18 H22C 3.3185 no .
C18 H24A 2.8611 no .
C18 H24B 3.3568 no .
C18 H24C 2.8705 no .
C18 H26C 3.3126 no .
C19 H23A 3.2896 no .
C19 H23B 3.0706 no .
C19 H23C 2.6994 no .
C19 H25A 3.0192 no .
C19 H25B 3.3784 no .
C19 H25C 2.7601 no .
C20 H21A 3.3097 no .
C20 H21B 2.7071 no .
C20 H21C 3.0278 no .
C20 H24A 3.2124 no .
C20 H24B 2.6620 no .
C20 H24C 3.2489 no .
C21 H8 3.5267 no .
C21 H22A 3.1975 no .
C21 H22C 3.1261 no .
C21 H25A 3.4606 no .
C21 H25B 2.8283 no .
C22 H8 3.1813 no .
C22 H21A 2.9286 no .
C22 H21C 3.4429 no .
C22 H23A 2.9806 no .
C22 H23B 3.2808 no .
C22 H27C 3.2699 no .
C23 H22B 2.7506 no .
C23 H24A 3.1564 no .
C23 H24C 3.2426 no .
C23 H26C 2.7551 no .
C24 H23C 2.8533 no .
C24 H25A 3.4221 no .
C24 H25C 2.8817 no .
C25 H3B 3.5589 no .
C25 H15 3.1757 no .
C25 H21B 2.8259 no .
C25 H21C 3.4773 no .
C25 H24B 2.7167 no .
C26 H11 3.4933 no .
C26 H23A 3.1051 no .
C26 H23C 3.4005 no .
C26 H27A 2.9369 no .
C26 H27C 2.9438 no .
C26 H28A 2.8440 no .
C26 H28B 3.0804 no .
C27 H8 2.9627 no .
C27 H22B 3.4729 no .
C27 H22C 3.4393 no .
C27 H26B 2.8123 no .
C27 H26C 3.0926 no .
C27 H28A 2.9492 no .
C27 H28C 2.9477 no .
C28 H1 2.9141 no .
C28 H26A 2.9303 no .
C28 H26B 2.9775 no .
C28 H27A 2.8326 no .
C28 H27B 3.0651 no .
C29 H38 2.6856 no .
C29 H46 2.8318 no .
C29 H54 3.3112 no .
C29 H58 3.4990 no .
C30 H32 3.2730 no .
C30 H34 3.2241 no .
C30 H46 2.8324 no .
C30 H54 3.4560 no .
C32 H30 3.2587 no .
C32 H34 3.2523 no .
C34 H30 3.2267 no .
C34 H32 3.2677 no .
C34 H38 2.7648 no .
C34 H58 3.3447 no .
C35 H30 2.6306 no .
C35 H32 2.6392 no .
C36 H32 2.6912 no .
C36 H34 2.5889 no .
C37 H34 2.7647 no .
C37 H46 3.2292 no .
C37 H58 2.7317 no .
C38 H34 2.8095 no .
C38 H40 3.2729 no .
C38 H42 3.2296 no .
C38 H46 3.2585 no .
C40 H38 3.2578 no .
C40 H42 3.2582 no .
C42 H38 3.2291 no .
C42 H40 3.2729 no .
C42 H58 2.6871 no .
C43 H38 2.6077 no .
C43 H40 2.6854 no .
C44 H40 2.6674 no .
C44 H42 2.6153 no .
C45 H30 2.7416 no .
C45 H38 3.5594 no .
C45 H42 3.4167 no .
C45 H54 2.8131 no .
C46 H30 2.6338 no .
C46 H38 3.4884 no .
C46 H48 3.2762 no .
C46 H50 3.2338 no .
C47 H30 3.4925 no .
C48 H46 3.2625 no .
C48 H50 3.2574 no .
C50 H46 3.2330 no .
C50 H48 3.2714 no .
C50 H54 2.6994 no .
C51 H46 2.6094 no .
C51 H48 2.6777 no .
C52 H48 2.6635 no .
C52 H50 2.6170 no .
C53 H34 3.1381 no .
C53 H42 2.8652 no .
C53 H50 2.8011 no .
C54 H50 2.7204 no .
C54 H56 3.2772 no .
C54 H58 3.2329 no .
C56 H54 3.2654 no .
C56 H58 3.2635 no .
C58 H34 3.0790 no .
C58 H42 2.8682 no .
C58 H54 3.2299 no .
C58 H56 3.2808 no .
C59 H54 2.6523 no .
C59 H56 2.6370 no .
C60 H56 2.6711 no .
C60 H58 2.6186 no .
B1 H30 2.8476 no .
B1 H34 2.7274 no .
B1 H38 2.7898 no .
B1 H42 2.7780 no .
B1 H46 2.7421 no .
B1 H50 2.8382 no .
B1 H54 2.7735 no .
B1 H58 2.7955 no .
H1 H3A 3.5218 no .
H1 H11 2.4540 no .
H1 H15 3.5652 no .
H1 H24C 3.5298 no .
H1 H25C 3.4862 no .
H1 H26A 3.4558 no .
H1 H28B 2.4853 no .
H1 H28C 3.1766 no .
H3A H5 3.5101 no .
H3A H15 2.1867 no .
H3B H5 3.0604 no .
H3B H15 2.5905 no .
H3B H25B 2.9024 no .
H3B H25C 3.3385 no .
H3C H5 2.0397 no .
H3C H15 3.5983 no .
H5 H6 2.3190 no .
H6 H7 2.3409 no .
H7 H8 2.3381 no .
H8 H21A 2.7867 no .
H8 H22C 2.3548 no .
H8 H27B 2.1706 no .
H8 H27C 3.3110 no .
H8 H28C 3.5381 no .
H11 H12 2.3260 no .
H11 H24C 3.1758 no .
H11 H26A 2.6826 no .
H11 H28B 2.8345 no .
H12 H13 2.3269 no .
H13 H14 2.3413 no .
H14 H15 2.3302 no .
H15 H24B 3.5111 no .
H15 H25B 3.2469 no .
H15 H25C 2.3189 no .
H21A H22A 3.0017 no .
H21A H22C 2.5796 no .
H21B H25A 3.2166 no .
H21B H25B 2.2348 no .
H21C H22A 3.1581 no .
H21C H22C 3.5117 no .
H21C H25A 3.5190 no .
H21C H25B 3.2408 no .
H22A H23A 3.5993 no .
H22A H23B 3.5052 no .
H22B H23A 2.3387 no .
H22B H23B 2.8487 no .
H22B H27B 3.5594 no .
H22B H27C 2.7557 no .
H22C H27B 3.0917 no .
H22C H27C 3.0781 no .
H23A H26C 2.2631 no .
H23A H27C 2.9935 no .
H23B H24A 3.3671 no .
H23C H24A 2.7345 no .
H23C H24C 2.6763 no .
H23C H26C 2.5492 no .
H24A H25C 3.5901 no .
H24B H25A 2.9284 no .
H24B H25C 2.2194 no .
H24C H25C 3.4490 no .
H26A H28A 2.9842 no .
H26A H28B 2.8696 no .
H26B H27A 2.6118 no .
H26B H27C 2.9806 no .
H26B H28A 2.6725 no .
H26B H28B 3.3787 no .
H26C H27A 3.3629 no .
H26C H27C 2.9111 no .
H27A H28A 2.6373 no .
H27A H28C 3.0121 no .
H27B H28A 3.3372 no .
H27B H28C 2.8781 no .
H30 H46 2.5346 no .
H30 H54 3.1754 no .
H34 H38 2.6703 no .
H34 H58 2.7389 no .
H38 H46 2.8500 no .
H42 H50 3.2980 no .
H42 H58 2.5556 no .
H50 H54 2.4410 no .
F1 H13 2.9195 no 2_566
F1 H25A 2.6935 no 1_545
F1 H25B 3.1664 no 1_545
F1 H25C 3.2781 no 1_545
F1 H56 2.6407 no 2_565
F2 H13 3.4184 no 2_566
F2 H14 3.1971 no 1_545
F2 H15 3.1446 no 1_545
F2 H24A 3.4165 no 2_566
F2 H24B 3.1158 no 2_566
F2 H25A 3.4752 no 1_545
F2 H25C 3.1495 no 1_545
F3 H3A 3.5864 no 1_545
F3 H3B 2.7531 no 1_545
F3 H15 2.6937 no 1_545
F3 H25A 3.3120 no 1_545
F3 H25B 2.8289 no 1_545
F3 H25C 2.8826 no 1_545
F4 H23C 2.6085 no 2_566
F4 H26B 2.8542 no 1_455
F4 H26C 3.5348 no 1_455
F4 H26C 3.1750 no 2_566
F4 H27A 3.5930 no 1_455
F5 H11 3.1854 no 2_566
F5 H12 3.1503 no 2_566
F5 H23C 3.2805 no 2_566
F5 H24C 2.7806 no 2_566
F5 H26A 2.6383 no 2_566
F5 H26C 3.0949 no 2_566
F6 H27A 3.4462 no 1_455
F6 H27C 2.9060 no 1_455
F7 H26B 3.3456 no 1_455
F7 H28A 3.1190 no 1_455
F7 H38 3.2710 no 2_566
F7 H46 3.0691 no 2_566
F8 H14 3.0767 no 2_576
F8 H24A 2.8028 no .
F8 H28A 3.0337 no 1_455
F9 H23C 3.4747 no .
F9 H24A 2.8296 no .
F9 H38 2.8205 no 2_566
F10 H7 2.9626 no 2_675
F10 H21C 2.5794 no .
F10 H25A 2.9740 no .
F11 H13 2.7999 no 2_576
F11 H14 3.4583 no 2_576
F11 H25A 2.6293 no .
F11 H28C 3.4395 no 1_455
F12 H7 3.0011 no 1_455
F12 H7 2.7833 no 2_675
F13 H3A 2.9377 no 1_545
F13 H3B 3.2327 no 1_545
F13 H3C 3.2367 no 1_545
F13 H26A 3.1103 no 2_666
F13 H26B 3.3757 no 2_666
F14 H23A 2.6970 no .
F14 H23B 3.1644 no .
F14 H23C 3.4401 no .
F14 H26A 2.9347 no 2_666
F14 H26B 2.9565 no 2_666
F14 H26C 3.5714 no 2_666
F15 H3A 3.4214 no 1_545
F15 H3B 3.5660 no 1_545
F15 H3C 2.7092 no 1_545
F15 H12 3.4670 no 2_666
F15 H26A 3.4404 no 2_666
F16 H21A 3.5787 no 2_675
F16 H21B 2.4836 no 2_675
F16 H22A 2.9490 no .
F16 H22B 3.5399 no .
F16 H25B 3.4163 no 2_675
F17 H54 3.1535 no 2_665
F18 H3B 3.1850 no 2_675
F18 H3C 3.4878 no 2_675
F18 H5 3.3218 no 2_675
F18 H48 3.5617 no 2_665
F19 H34 3.5602 no 2_565
F20 H3C 3.5532 no 2_675
F20 H5 2.9298 no 2_675
F20 H12 2.7526 no 1_554
F20 H32 3.3811 no 2_565
F21 H48 2.5285 no 2_665
F22 H22B 3.0729 no 1_455
F22 H22C 2.8675 no 1_455
F22 H27B 3.1718 no 1_455
F22 H27C 2.9955 no 1_455
F23 H7 3.2276 no 1_455
F23 H8 2.6975 no 1_455
F23 H21C 3.5289 no 2_575
F23 H22C 3.2789 no 1_455
F23 H27B 2.7628 no 1_455
F24 H21B 3.4315 no 2_575
F24 H21C 3.3597 no 2_575
F24 H25A 3.1227 no 2_575
F24 H25B 3.3134 no 2_575
C2 H12 3.5535 no 2_676
C3 H11 3.3561 no 2_676
C3 H12 3.2694 no 2_676
C5 H12 3.3461 no 2_676
C5 H50 3.5582 no 2_675
C6 H42 3.4700 no 2_675
C6 H50 3.1911 no 2_675
C7 H42 3.2801 no 2_675
C11 H3A 3.2770 no 2_676
C11 H3C 3.4589 no 2_676
C12 H3A 3.5946 no 2_676
C12 H3C 3.1428 no 2_676
C12 H5 3.4306 no 2_676
C12 H32 3.0302 no 2_566
C13 H28B 3.5386 no 2_676
C13 H28C 3.5046 no 2_676
C13 H32 3.3572 no 2_566
C14 H28B 3.1911 no 2_676
C14 H28C 3.4878 no 2_676
C14 H40 3.4269 no 2_576
C15 H28B 3.3262 no 2_676
C21 H21A 3.0599 no 2_675
C21 H21C 3.4728 no 2_675
C21 H22A 3.3033 no 2_675
C21 H22C 3.3445 no 2_675
C22 H21A 3.5293 no 2_675
C22 H21C 3.4462 no 2_675
C24 H32 3.0530 no 2_566
C24 H40 3.4147 no .
C27 H34 3.3567 no 1_655
C27 H58 3.2301 no 1_655
C28 H40 3.4159 no 1_655
C32 H24A 3.4203 no 2_566
C32 H24C 3.1063 no 2_566
C34 H27A 3.5485 no 1_455
C35 H15 3.5188 no 1_545
C35 H25A 3.4058 no 1_545
C35 H25B 3.5192 no 1_545
C35 H25C 3.3607 no 1_545
C36 H23C 3.4437 no 2_566
C36 H24C 3.5260 no 2_566
C37 H23B 3.5831 no .
C38 H23B 3.4041 no .
C38 H27A 3.5357 no 1_455
C39 H24A 3.0711 no .
C39 H27A 3.5978 no 1_455
C39 H28A 3.2012 no 1_455
C40 H14 3.5651 no 2_576
C40 H24A 2.9681 no .
C40 H28A 3.0365 no 1_455
C40 H28C 3.3563 no 1_455
C42 H7 3.5372 no 2_675
C43 H24A 3.0165 no .
C43 H28A 3.2643 no 1_455
C44 H7 3.3738 no 2_675
C44 H25A 3.3099 no .
C45 H23B 3.5759 no .
C46 H23B 3.0718 no .
C47 H23B 3.3743 no .
C48 H22B 3.3761 no .
C49 H22A 3.4951 no .
C49 H22B 3.4832 no .
C51 H3C 3.5130 no 1_545
C51 H26A 3.4221 no 2_666
C53 H6 2.9945 no 2_675
C54 H6 3.0288 no 2_675
C55 H6 3.1206 no 2_675
C56 H6 3.1860 no 2_675
C57 H6 3.1338 no 2_675
C58 H6 3.0206 no 2_675
C60 H27B 3.4842 no 1_455
H3A F3 3.5864 no 1_565
H3A F13 2.9377 no 1_565
H3A F15 3.4214 no 1_565
H3A C11 3.2770 no 2_676
H3A C12 3.5946 no 2_676
H3A H11 2.7853 no 2_676
H3A H12 3.3812 no 2_676
H3A H28B 3.3445 no 2_676
H3B F3 2.7531 no 1_565
H3B F13 3.2327 no 1_565
H3B F15 3.5660 no 1_565
H3B F18 3.1850 no 2_675
H3C F13 3.2367 no 1_565
H3C F15 2.7092 no 1_565
H3C F18 3.4878 no 2_675
H3C F20 3.5532 no 2_675
H3C C11 3.4589 no 2_676
H3C C12 3.1428 no 2_676
H3C C51 3.5130 no 1_565
H3C H11 3.1799 no 2_676
H3C H12 2.5759 no 2_676
H5 F18 3.3218 no 2_675
H5 F20 2.9298 no 2_675
H5 C12 3.4306 no 2_676
H5 H12 2.7787 no 2_676
H5 H50 3.4943 no 2_675
H6 C53 2.9945 no 2_675
H6 C54 3.0288 no 2_675
H6 C55 3.1206 no 2_675
H6 C56 3.1860 no 2_675
H6 C57 3.1338 no 2_675
H6 C58 3.0206 no 2_675
H6 H42 3.0548 no 2_675
H6 H50 2.8687 no 2_675
H6 H54 3.5457 no 2_675
H6 H58 3.5212 no 2_675
H7 F10 2.9626 no 2_675
H7 F12 3.0011 no 1_655
H7 F12 2.7833 no 2_675
H7 F23 3.2276 no 1_655
H7 C42 3.5372 no 2_675
H7 C44 3.3738 no 2_675
H7 H42 2.6764 no 2_675
H8 F23 2.6975 no 1_655
H8 H21C 3.4240 no 2_675
H11 F5 3.1854 no 2_566
H11 C3 3.3561 no 2_676
H11 H3A 2.7853 no 2_676
H11 H3C 3.1799 no 2_676
H12 F5 3.1503 no 2_566
H12 F15 3.4670 no 2_666
H12 F20 2.7526 no 1_556
H12 C2 3.5535 no 2_676
H12 C3 3.2694 no 2_676
H12 C5 3.3461 no 2_676
H12 H3A 3.3812 no 2_676
H12 H3C 2.5759 no 2_676
H12 H5 2.7787 no 2_676
H12 H32 2.8936 no 2_566
H13 F1 2.9195 no 2_566
H13 F2 3.4184 no 2_566
H13 F11 2.7999 no 2_576
H13 H28C 3.4655 no 2_676
H13 H32 3.4616 no 2_566
H14 F2 3.1971 no 1_565
H14 F8 3.0767 no 2_576
H14 F11 3.4583 no 2_576
H14 C40 3.5651 no 2_576
H14 H28A 3.4524 no 2_676
H14 H28B 3.3951 no 2_676
H14 H28C 3.4624 no 2_676
H14 H40 2.6293 no 2_576
H15 F2 3.1446 no 1_565
H15 F3 2.6937 no 1_565
H15 C35 3.5188 no 1_565
H15 H28B 3.5828 no 2_676
H21A F16 3.5787 no 2_675
H21A C21 3.0599 no 2_675
H21A C22 3.5293 no 2_675
H21A H21A 2.6102 no 2_675
H21A H21C 2.6362 no 2_675
H21A H22A 2.9352 no 2_675
H21A H22C 3.2853 no 2_675
H21B F16 2.4836 no 2_675
H21B F24 3.4315 no 2_575
H21B H22A 3.2078 no 2_675
H21B H22C 3.4332 no 2_675
H21C F10 2.5794 no .
H21C F23 3.5289 no 2_575
H21C F24 3.3597 no 2_575
H21C C21 3.4728 no 2_675
H21C C22 3.4462 no 2_675
H21C H8 3.4240 no 2_675
H21C H21A 2.6362 no 2_675
H21C H21C 3.4940 no 2_675
H21C H22A 3.2171 no 2_675
H21C H22C 2.7952 no 2_675
H22A F16 2.9490 no .
H22A C21 3.3033 no 2_675
H22A C49 3.4951 no .
H22A H21A 2.9352 no 2_675
H22A H21B 3.2078 no 2_675
H22A H21C 3.2171 no 2_675
H22B F16 3.5399 no .
H22B F22 3.0729 no 1_655
H22B C48 3.3761 no .
H22B C49 3.4832 no .
H22B H48 3.5588 no .
H22C F22 2.8675 no 1_655
H22C F23 3.2789 no 1_655
H22C C21 3.3445 no 2_675
H22C H21A 3.2853 no 2_675
H22C H21B 3.4332 no 2_675
H22C H21C 2.7952 no 2_675
H23A F14 2.6970 no .
H23B F14 3.1644 no .
H23B C37 3.5831 no .
H23B C38 3.4041 no .
H23B C45 3.5759 no .
H23B C46 3.0718 no .
H23B C47 3.3743 no .
H23B H46 3.0552 no .
H23C F4 2.6085 no 2_566
H23C F5 3.2805 no 2_566
H23C F9 3.4747 no .
H23C F14 3.4401 no .
H23C C36 3.4437 no 2_566
H24A F2 3.4165 no 2_566
H24A F8 2.8028 no .
H24A F9 2.8296 no .
H24A C32 3.4203 no 2_566
H24A C39 3.0711 no .
H24A C40 2.9681 no .
H24A C43 3.0165 no .
H24A H32 3.0635 no 2_566
H24A H40 2.7645 no .
H24B F2 3.1158 no 2_566
H24B H32 3.2164 no 2_566
H24B H40 3.3886 no .
H24C F5 2.7806 no 2_566
H24C C32 3.1063 no 2_566
H24C C36 3.5260 no 2_566
H24C H32 2.4229 no 2_566
H25A F1 2.6935 no 1_565
H25A F2 3.4752 no 1_565
H25A F3 3.3120 no 1_565
H25A F10 2.9740 no .
H25A F11 2.6293 no .
H25A F24 3.1227 no 2_575
H25A C35 3.4058 no 1_565
H25A C44 3.3099 no .
H25B F1 3.1664 no 1_565
H25B F3 2.8289 no 1_565
H25B F16 3.4163 no 2_675
H25B F24 3.3134 no 2_575
H25B C35 3.5192 no 1_565
H25C F1 3.2781 no 1_565
H25C F2 3.1495 no 1_565
H25C F3 2.8826 no 1_565
H25C C35 3.3607 no 1_565
H26A F5 2.6383 no 2_566
H26A F13 3.1103 no 2_666
H26A F14 2.9347 no 2_666
H26A F15 3.4404 no 2_666
H26A C51 3.4221 no 2_666
H26B F4 2.8542 no 1_655
H26B F7 3.3456 no 1_655
H26B F13 3.3757 no 2_666
H26B F14 2.9565 no 2_666
H26C F4 3.5348 no 1_655
H26C F4 3.1750 no 2_566
H26C F5 3.0949 no 2_566
H26C F14 3.5714 no 2_666
H27A F4 3.5930 no 1_655
H27A F6 3.4462 no 1_655
H27A C34 3.5485 no 1_655
H27A C38 3.5357 no 1_655
H27A C39 3.5978 no 1_655
H27A H34 2.6074 no 1_655
H27A H58 2.9260 no 1_655
H27B F22 3.1718 no 1_655
H27B F23 2.7628 no 1_655
H27B C60 3.4842 no 1_655
H27B H58 2.8586 no 1_655
H27C F6 2.9060 no 1_655
H27C F22 2.9955 no 1_655
H27C H34 3.2989 no 1_655
H27C H58 3.3959 no 1_655
H28A F7 3.1190 no 1_655
H28A F8 3.0337 no 1_655
H28A C39 3.2012 no 1_655
H28A C40 3.0365 no 1_655
H28A C43 3.2643 no 1_655
H28A H14 3.4524 no 2_676
H28A H40 2.8680 no 1_655
H28B C13 3.5386 no 2_676
H28B C14 3.1911 no 2_676
H28B C15 3.3262 no 2_676
H28B H3A 3.3445 no 2_676
H28B H14 3.3951 no 2_676
H28B H15 3.5828 no 2_676
H28C F11 3.4395 no 1_655
H28C C13 3.5046 no 2_676
H28C C14 3.4878 no 2_676
H28C C40 3.3563 no 1_655
H28C H13 3.4655 no 2_676
H28C H14 3.4624 no 2_676
H28C H40 3.0964 no 1_655
H32 F20 3.3811 no 2_565
H32 C12 3.0302 no 2_566
H32 C13 3.3572 no 2_566
H32 C24 3.0530 no 2_566
H32 H12 2.8936 no 2_566
H32 H13 3.4616 no 2_566
H32 H24A 3.0635 no 2_566
H32 H24B 3.2164 no 2_566
H32 H24C 2.4229 no 2_566
H34 F19 3.5602 no 2_565
H34 C27 3.3567 no 1_455
H34 H27A 2.6074 no 1_455
H34 H27C 3.2989 no 1_455
H38 F7 3.2710 no 2_566
H38 F9 2.8205 no 2_566
H40 C14 3.4269 no 2_576
H40 C24 3.4147 no .
H40 C28 3.4159 no 1_455
H40 H14 2.6293 no 2_576
H40 H24A 2.7645 no .
H40 H24B 3.3886 no .
H40 H28A 2.8680 no 1_455
H40 H28C 3.0964 no 1_455
H42 C6 3.4700 no 2_675
H42 C7 3.2801 no 2_675
H42 H6 3.0548 no 2_675
H42 H7 2.6764 no 2_675
H46 F7 3.0691 no 2_566
H46 H23B 3.0552 no .
H48 F18 3.5617 no 2_665
H48 F21 2.5285 no 2_665
H48 H22B 3.5588 no .
H50 C5 3.5582 no 2_675
H50 C6 3.1911 no 2_675
H50 H5 3.4943 no 2_675
H50 H6 2.8687 no 2_675
H54 F17 3.1535 no 2_665
H54 H6 3.5457 no 2_675
H56 F1 2.6407 no 2_565
H58 C27 3.2301 no 1_455
H58 H6 3.5212 no 2_675
H58 H27A 2.9260 no 1_455
H58 H27B 2.8586 no 1_455
H58 H27C 3.3959 no 1_455

loop_
_geom_torsion_atom_site_label_1
_geom_torsion_atom_site_label_2
_geom_torsion_atom_site_label_3
_geom_torsion_atom_site_label_4
_geom_torsion
_geom_torsion_publ_flag
P1 Rh1 C1 C2 108.78(16) no
P1 Rh1 C1 C10 -98.72(19) no
C1 Rh1 P1 C26 91.49(9) no
C1 Rh1 P1 C27 -146.65(8) no
C1 Rh1 P1 C28 -26.49(7) no
P1 Rh1 C9 C4 -114.6(2) no
P1 Rh1 C9 C8 70.0(3) no
C9 Rh1 P1 C26 167.91(13) no
C9 Rh1 P1 C27 -70.23(12) no
C9 Rh1 P1 C28 49.93(12) no
P1 Rh1 C16 C17 30.91(19) no
P1 Rh1 C16 C20 149.20(8) no
P1 Rh1 C16 C21 -88.5(3) no
C16 Rh1 P1 C26 -104.52(14) no
C16 Rh1 P1 C27 17.34(15) no
C16 Rh1 P1 C28 137.50(14) no
P1 Rh1 C17 C16 -161.05(8) no
P1 Rh1 C17 C18 85.17(12) no
P1 Rh1 C17 C22 -37.9(3) no
C17 Rh1 P1 C26 -84.94(10) no
C17 Rh1 P1 C27 36.92(9) no
C17 Rh1 P1 C28 157.08(9) no
P1 Rh1 C18 C17 -104.93(11) no
P1 Rh1 C18 C19 136.28(11) no
P1 Rh1 C18 C23 11.1(3) no
C18 Rh1 P1 C26 -45.50(11) no
C18 Rh1 P1 C27 76.36(10) no
C18 Rh1 P1 C28 -163.48(10) no
P1 Rh1 C19 C18 -55.49(17) no
P1 Rh1 C19 C20 -173.73(8) no
P1 Rh1 C19 C24 68.2(3) no
C19 Rh1 P1 C26 -16.15(15) no
C19 Rh1 P1 C27 105.71(13) no
C19 Rh1 P1 C28 -134.13(13) no
C1 Rh1 C9 C4 -15.07(19) no
C1 Rh1 C9 C8 169.5(3) no
C9 Rh1 C1 C2 24.56(17) no
C9 Rh1 C1 C10 177.1(3) no
C1 Rh1 C16 C17 -166.95(9) no
C1 Rh1 C16 C20 -48.66(16) no
C1 Rh1 C16 C21 73.7(3) no
C16 Rh1 C1 C2 -60.5(2) no
C16 Rh1 C1 C10 92.0(2) no
C1 Rh1 C17 C16 26.9(3) no
C1 Rh1 C17 C18 -86.9(3) no
C1 Rh1 C17 C22 150.06(18) no
C17 Rh1 C1 C2 -78.9(3) no
C17 Rh1 C1 C10 73.6(3) no
C1 Rh1 C18 C17 142.62(12) no
C1 Rh1 C18 C19 23.8(3) no
C1 Rh1 C18 C23 -101.3(3) no
C18 Rh1 C1 C2 -137.82(16) no
C18 Rh1 C1 C10 14.7(3) no
C1 Rh1 C19 C18 -162.60(12) no
C1 Rh1 C19 C20 79.15(15) no
C1 Rh1 C19 C24 -39.0(3) no
C19 Rh1 C1 C2 -123.98(17) no
C19 Rh1 C1 C10 28.5(2) no
C1 Rh1 C20 C16 138.07(14) no
C1 Rh1 C20 C19 -104.33(15) no
C1 Rh1 C20 C25 17.4(2) no
C20 Rh1 C1 C2 -87.02(17) no
C20 Rh1 C1 C10 65.5(2) no
C9 Rh1 C16 C17 116.75(13) no
C9 Rh1 C16 C20 -124.97(16) no
C9 Rh1 C16 C21 -2.6(3) no
C16 Rh1 C9 C4 102.4(3) no
C16 Rh1 C9 C8 -73.0(3) no
C9 Rh1 C17 C16 -69.36(15) no
C9 Rh1 C17 C18 176.85(12) no
C9 Rh1 C17 C22 53.8(3) no
C17 Rh1 C9 C4 138.0(2) no
C17 Rh1 C9 C8 -37.4(3) no
C9 Rh1 C18 C17 -5.4(3) no
C9 Rh1 C18 C19 -124.19(19) no
C9 Rh1 C18 C23 110.7(3) no
C18 Rh1 C9 C4 141.6(2) no
C18 Rh1 C9 C8 -33.9(4) no
C9 Rh1 C19 C18 116.6(3) no
C9 Rh1 C19 C20 -1.6(4) no
C9 Rh1 C19 C24 -119.7(3) no
C19 Rh1 C9 C4 71.9(4) no
C19 Rh1 C9 C8 -103.5(3) no
C9 Rh1 C20 C16 61.5(2) no
C9 Rh1 C20 C19 179.11(16) no
C9 Rh1 C20 C25 -59.1(3) no
C20 Rh1 C9 C4 70.9(3) no
C20 Rh1 C9 C8 -104.6(3) no
C16 Rh1 C17 C16 0.00(12) no
C16 Rh1 C17 C18 -113.8(3) no
C16 Rh1 C17 C22 123.1(3) no
C17 Rh1 C16 C17 -0.00(13) no
C17 Rh1 C16 C20 118.3(2) no
C17 Rh1 C16 C21 -119.4(3) no
C16 Rh1 C18 C17 39.66(12) no
C16 Rh1 C18 C19 -79.14(15) no
C16 Rh1 C18 C23 155.7(3) no
C18 Rh1 C16 C17 -40.02(12) no
C18 Rh1 C16 C20 78.27(15) no
C18 Rh1 C16 C21 -159.4(3) no
C16 Rh1 C19 C18 81.62(17) no
C16 Rh1 C19 C20 -36.63(14) no
C16 Rh1 C19 C24 -154.7(3) no
C19 Rh1 C16 C17 -80.47(15) no
C19 Rh1 C16 C20 37.82(14) no
C19 Rh1 C16 C21 160.2(3) no
C16 Rh1 C20 C16 -0.00(15) no
C16 Rh1 C20 C19 117.6(3) no
C16 Rh1 C20 C25 -120.6(3) no
C20 Rh1 C16 C17 -118.3(3) no
C20 Rh1 C16 C20 -0.00(16) no
C20 Rh1 C16 C21 122.3(4) no
C17 Rh1 C18 C17 0.00(14) no
C17 Rh1 C18 C19 -118.8(3) no
C17 Rh1 C18 C23 116.1(4) no
C18 Rh1 C17 C16 113.8(3) no
C18 Rh1 C17 C18 0.00(13) no
C18 Rh1 C17 C22 -123.1(3) no
C17 Rh1 C19 C18 38.08(13) no
C17 Rh1 C19 C20 -80.17(16) no
C17 Rh1 C19 C24 161.7(3) no
C19 Rh1 C17 C16 78.65(14) no
C19 Rh1 C17 C18 -35.14(12) no
C19 Rh1 C17 C22 -158.2(3) no
C17 Rh1 C20 C16 -37.89(13) no
C17 Rh1 C20 C19 79.71(17) no
C17 Rh1 C20 C25 -158.5(3) no
C20 Rh1 C17 C16 36.05(11) no
C20 Rh1 C17 C18 -77.73(14) no
C20 Rh1 C17 C22 159.2(3) no
C18 Rh1 C19 C18 -0.00(15) no
C18 Rh1 C19 C20 -118.2(3) no
C18 Rh1 C19 C24 123.6(3) no
C19 Rh1 C18 C17 118.8(3) no
C19 Rh1 C18 C19 -0.00(13) no
C19 Rh1 C18 C23 -125.1(4) no
C18 Rh1 C20 C16 -81.87(18) no
C18 Rh1 C20 C19 35.74(15) no
C18 Rh1 C20 C25 157.5(3) no
C20 Rh1 C18 C17 81.08(15) no
C20 Rh1 C18 C19 -37.72(13) no
C20 Rh1 C18 C23 -162.8(4) no
C19 Rh1 C20 C16 -117.6(3) no
C19 Rh1 C20 C19 -0.00(17) no
C19 Rh1 C20 C25 121.8(4) no
C20 Rh1 C19 C18 118.2(3) no
C20 Rh1 C19 C20 -0.00(18) no
C20 Rh1 C19 C24 -118.1(4) no
Rh1 C1 C2 C3 148.6(3) no
Rh1 C1 C2 C4 -30.5(4) no
Rh1 C1 C10 C11 68.8(4) no
Rh1 C1 C10 C15 -109.5(4) no
C2 C1 C10 C11 -147.7(4) no
C2 C1 C10 C15 33.9(7) no
C10 C1 C2 C3 0.3(7) no
C10 C1 C2 C4 -178.9(4) no
C1 C2 C4 C5 -157.6(4) no
C1 C2 C4 C9 22.6(5) no
C3 C2 C4 C5 23.2(6) no
C3 C2 C4 C9 -156.6(4) no
C2 C4 C5 C6 178.3(3) no
C2 C4 C9 Rh1 4.1(5) no
C2 C4 C9 C8 179.9(3) no
C5 C4 C9 Rh1 -175.7(3) no
C5 C4 C9 C8 0.1(5) no
C9 C4 C5 C6 -2.0(6) no
C4 C5 C6 C7 2.1(6) no
C5 C6 C7 C8 -0.4(6) no
C6 C7 C8 C9 -1.5(6) no
C7 C8 C9 Rh1 176.9(3) no
C7 C8 C9 C4 1.6(5) no
C1 C10 C11 C12 -179.1(4) no
C1 C10 C15 C14 177.9(4) no
C11 C10 C15 C14 -0.4(7) no
C15 C10 C11 C12 -0.7(7) no
C10 C11 C12 C13 0.5(7) no
C11 C12 C13 C14 0.9(8) no
C12 C13 C14 C15 -2.0(8) no
C13 C14 C15 C10 1.7(8) no
Rh1 C16 C17 Rh1 0.000(13) no
Rh1 C16 C17 C18 68.1(3) no
Rh1 C16 C17 C22 -127.8(4) no
Rh1 C16 C20 Rh1 0.0 no
Rh1 C16 C20 C19 -63.2(3) no
Rh1 C16 C20 C25 123.8(4) no
C17 C16 C20 Rh1 58.8(3) no
C17 C16 C20 C19 -4.4(5) no
C17 C16 C20 C25 -177.4(4) no
C20 C16 C17 Rh1 -62.0(3) no
C20 C16 C17 C18 6.2(5) no
C20 C16 C17 C22 170.2(4) no
C21 C16 C17 Rh1 120.1(5) no
C21 C16 C17 C18 -171.7(4) no
C21 C16 C17 C22 -7.7(7) no
C21 C16 C20 Rh1 -123.3(5) no
C21 C16 C20 C19 173.5(4) no
C21 C16 C20 C25 0.5(7) no
Rh1 C17 C18 Rh1 0.000(15) no
Rh1 C17 C18 C19 61.7(3) no
Rh1 C17 C18 C23 -125.4(4) no
C16 C17 C18 Rh1 -67.3(3) no
C16 C17 C18 C19 -5.6(5) no
C16 C17 C18 C23 167.3(4) no
C22 C17 C18 Rh1 128.5(4) no
C22 C17 C18 C19 -169.8(4) no
C22 C17 C18 C23 3.1(7) no
Rh1 C18 C19 Rh1 0.0 no
Rh1 C18 C19 C20 60.1(3) no
Rh1 C18 C19 C24 -123.7(4) no
C17 C18 C19 Rh1 -57.3(3) no
C17 C18 C19 C20 2.9(5) no
C17 C18 C19 C24 179.1(4) no
C23 C18 C19 Rh1 130.1(5) no
C23 C18 C19 C20 -169.8(4) no
C23 C18 C19 C24 6.4(7) no
Rh1 C19 C20 Rh1 0.0 no
Rh1 C19 C20 C16 62.0(3) no
Rh1 C19 C20 C25 -125.0(4) no
C18 C19 C20 Rh1 -61.1(3) no
C18 C19 C20 C16 0.9(5) no
C18 C19 C20 C25 173.9(4) no
C24 C19 C20 Rh1 122.6(4) no
C24 C19 C20 C16 -175.4(4) no
C24 C19 C20 C25 -2.4(7) no
C30 C29 C34 C33 0.2(5) no
C34 C29 C30 C31 -1.5(5) no
C30 C29 B1 C37 -141.2(4) no
C30 C29 B1 C45 -22.4(5) no
C30 C29 B1 C53 98.7(4) no
B1 C29 C30 C31 -174.3(3) no
C34 C29 B1 C37 46.2(5) no
C34 C29 B1 C45 165.0(3) no
C34 C29 B1 C53 -73.8(4) no
B1 C29 C34 C33 173.5(3) no
C29 C30 C31 C32 2.1(6) no
C29 C30 C31 C35 178.8(3) no
C30 C31 C32 C33 -1.2(6) no
C30 C31 C35 F1 -100.7(4) no
C30 C31 C35 F2 140.9(4) no
C30 C31 C35 F3 21.9(5) no
C32 C31 C35 F1 76.1(4) no
C32 C31 C35 F2 -42.3(5) no
C32 C31 C35 F3 -161.3(3) no
C35 C31 C32 C33 -177.9(3) no
C31 C32 C33 C34 -0.1(6) no
C31 C32 C33 C36 179.0(3) no
C32 C33 C34 C29 0.6(6) no
C32 C33 C36 F4 114.6(4) no
C32 C33 C36 F5 -5.3(5) no
C32 C33 C36 F6 -127.0(4) no
C34 C33 C36 F4 -66.3(4) no
C34 C33 C36 F5 173.8(3) no
C34 C33 C36 F6 52.1(5) no
C36 C33 C34 C29 -178.6(3) no
C38 C37 C42 C41 -2.4(5) no
C42 C37 C38 C39 1.9(5) no
C38 C37 B1 C29 28.2(4) no
C38 C37 B1 C45 -93.1(3) no
C38 C37 B1 C53 141.4(3) no
B1 C37 C38 C39 -179.7(3) no
C42 C37 B1 C29 -153.5(3) no
C42 C37 B1 C45 85.1(4) no
C42 C37 B1 C53 -40.3(4) no
B1 C37 C42 C41 179.2(3) no
C37 C38 C39 C40 0.1(5) no
C37 C38 C39 C43 178.5(3) no
C38 C39 C40 C41 -1.8(5) no
C38 C39 C43 F7 -56.6(4) no
C38 C39 C43 F8 -176.5(3) no
C38 C39 C43 F9 63.2(5) no
C40 C39 C43 F7 121.7(4) no
C40 C39 C43 F8 1.9(5) no
C40 C39 C43 F9 -118.4(4) no
C43 C39 C40 C41 179.9(3) no
C39 C40 C41 C42 1.3(5) no
C39 C40 C41 C44 179.5(3) no
C40 C41 C42 C37 0.8(5) no
C40 C41 C44 F10 116.4(4) no
C40 C41 C44 F11 -3.9(5) no
C40 C41 C44 F12 -125.8(4) no
C42 C41 C44 F10 -65.4(5) no
C42 C41 C44 F11 174.3(3) no
C42 C41 C44 F12 52.5(4) no
C44 C41 C42 C37 -177.4(3) no
C46 C45 C50 C49 3.2(6) no
C50 C45 C46 C47 -3.6(6) no
C46 C45 B1 C29 -43.0(5) no
C46 C45 B1 C37 77.5(4) no
C46 C45 B1 C53 -157.3(3) no
B1 C45 C46 C47 176.4(3) no
C50 C45 B1 C29 137.1(4) no
C50 C45 B1 C37 -102.4(4) no
C50 C45 B1 C53 22.8(5) no
B1 C45 C50 C49 -176.9(4) no
C45 C46 C47 C48 1.9(6) no
C45 C46 C47 C51 -178.1(4) no
C46 C47 C48 C49 0.5(6) no
C46 C47 C51 F13 36.5(5) no
C46 C47 C51 F14 -82.7(4) no
C46 C47 C51 F15 156.9(4) no
C48 C47 C51 F13 -143.5(4) no
C48 C47 C51 F14 97.4(4) no
C48 C47 C51 F15 -23.1(6) no
C51 C47 C48 C49 -179.5(4) no
C47 C48 C49 C50 -0.9(6) no
C47 C48 C49 C52 -179.4(4) no
C48 C49 C50 C45 -1.0(6) no
C48 C49 C52 F16 -108.1(4) no
C48 C49 C52 F17 14.7(6) no
C48 C49 C52 F18 133.8(4) no
C50 C49 C52 F16 73.3(5) no
C50 C49 C52 F17 -163.9(4) no
C50 C49 C52 F18 -44.7(5) no
C52 C49 C50 C45 177.5(4) no
C54 C53 C58 C57 -0.2(4) no
C58 C53 C54 C55 1.3(4) no
C54 C53 B1 C29 -80.3(3) no
C54 C53 B1 C37 161.6(3) no
C54 C53 B1 C45 39.6(4) no
B1 C53 C54 C55 171.9(3) no
C58 C53 B1 C29 89.6(4) no
C58 C53 B1 C37 -28.4(4) no
C58 C53 B1 C45 -150.5(3) no
B1 C53 C58 C57 -170.6(3) no
C53 C54 C55 C56 -1.1(5) no
C53 C54 C55 C59 178.8(3) no
C54 C55 C56 C57 -0.2(5) no
C54 C55 C59 F19 133.5(3) no
C54 C55 C59 F20 -107.4(4) no
C54 C55 C59 F21 14.3(5) no
C56 C55 C59 F19 -46.5(4) no
C56 C55 C59 F20 72.6(4) no
C56 C55 C59 F21 -165.7(3) no
C59 C55 C56 C57 179.8(3) no
C55 C56 C57 C58 1.3(5) no
C55 C56 C57 C60 -176.3(3) no
C56 C57 C58 C53 -1.2(5) no
C56 C57 C60 F22 102.5(4) no
C56 C57 C60 F23 -139.1(3) no
C56 C57 C60 F24 -17.3(5) no
C58 C57 C60 F22 -75.1(5) no
C58 C57 C60 F23 43.2(4) no
C58 C57 C60 F24 165.0(3) no
C60 C57 C58 C53 176.5(3) no
